data_4132272
loop_
_publ_author_name
'Inoue, Yuki'
'Sakamaki, Daisuke'
'Tsutsui, Yusuke'
'Gon, Masayuki'
'Chujo, Yoshiki'
'Seki, Shu'

_publ_section_title
;
 Hash-Mark-Shaped Azaacene Tetramers with Axial Chirality.
;
_journal_issue 23
_journal_name_full 'Journal of the American Chemical Society'
_journal_page_first 7152
_journal_page_last 7158
_journal_paper_doi 10.1021/jacs.8b02689
_journal_volume 140
_journal_year 2018
_chemical_formula_moiety 'C87 H56 Cl2 N4 O4'
_chemical_formula_sum 'C87 H56 Cl2 N4 O4'
_chemical_formula_weight 1292.33
_space_group_IT_number 2
_space_group_name_Hall '-P 1'
_space_group_name_H-M_alt 'P -1'
_symmetry_cell_setting triclinic
_symmetry_Int_Tables_number 2
_symmetry_space_group_name_Hall '-P 1'
_symmetry_space_group_name_H-M 'P -1'
_atom_sites_solution_hydrogens geom
_atom_sites_solution_primary direct
_atom_sites_solution_secondary difmap
_cell_angle_alpha 68.7490(13)
_cell_angle_beta 75.1040(15)
_cell_angle_gamma 78.4300(14)
_cell_formula_units_Z 2
_cell_length_a 11.5847(4)
_cell_length_b 15.8101(5)
_cell_length_c 19.4838(6)
_cell_measurement_reflns_used 16600
_cell_measurement_temperature 123
_cell_measurement_theta_max 71.33
_cell_measurement_theta_min 3.02
_cell_volume 3191.21(18)
_computing_cell_refinement 'RAPID AUTO'
_computing_data_collection 'RAPID AUTO (Rigaku, ????)'
_computing_data_reduction 'RAPID AUTO'
_computing_molecular_graphics 'CrystalStructure 4.0'
_computing_publication_material 'CrystalStructure 4.0 (Rigaku, 2010)'
_computing_structure_refinement 'SHELXL97 (Sheldrick, 2008)'
_computing_structure_solution 'SIR92 (Altomare, et al., 1994)'
_diffrn_ambient_temperature 123
_diffrn_detector_area_resol_mean 10.000
_diffrn_measured_fraction_theta_full 0.964
_diffrn_measured_fraction_theta_max 0.964
_diffrn_measurement_device_type 'Rigaku R-AXIS RAPID'
_diffrn_measurement_method \w
_diffrn_radiation_type 'Cu K\a'
_diffrn_radiation_wavelength 1.54187
_diffrn_reflns_av_R_equivalents 0.1314
_diffrn_reflns_limit_h_max 14
_diffrn_reflns_limit_h_min -14
_diffrn_reflns_limit_k_max 19
_diffrn_reflns_limit_k_min -19
_diffrn_reflns_limit_l_max 22
_diffrn_reflns_limit_l_min -23
_diffrn_reflns_number 56863
_diffrn_reflns_theta_full 71.67
_diffrn_reflns_theta_max 71.67
_diffrn_standards_number 0
_exptl_absorpt_coefficient_mu 1.395
_exptl_absorpt_correction_T_max 0.870
_exptl_absorpt_correction_T_min 0.594
_exptl_absorpt_correction_type multi-scan
_exptl_absorpt_process_details 'ABSCOR (Rigaku, 1995)'
_exptl_crystal_colour colorless
_exptl_crystal_density_diffrn 1.345
_exptl_crystal_density_method 'not measured'
_exptl_crystal_description platelet
_exptl_crystal_F_000 1344.00
_exptl_crystal_size_max 0.500
_exptl_crystal_size_mid 0.400
_exptl_crystal_size_min 0.100
_refine_diff_density_max 0.630
_refine_diff_density_min -0.530
_refine_ls_extinction_method none
_refine_ls_goodness_of_fit_ref 1.005
_refine_ls_hydrogen_treatment constr
_refine_ls_number_parameters 892
_refine_ls_number_reflns 12045
_refine_ls_number_restraints 0
_refine_ls_R_factor_gt 0.1305
_refine_ls_shift/su_max 0.002
_refine_ls_structure_factor_coef Fsqd
_refine_ls_weighting_details 'w = 1/[\s^2^(Fo^2^)+(0.2000P)^2^+0.0000P] where P=(Fo^2^+2Fc^2^)/3'
_refine_ls_weighting_scheme calc
_refine_ls_wR_factor_ref 0.3844
_reflns_number_gt 4873
_reflns_number_total 12045
_reflns_threshold_expression F^2^>2.0\s(F^2^)
_cod_data_source_file ja8b02689_si_004.cif
_cod_data_source_block 141205_dbpo-tetramer
_cod_original_cell_volume 3191.20(17)
_cod_database_code 4132272

loop_
_symmetry_equiv_pos_site_id
_symmetry_equiv_pos_as_xyz
1 +X,+Y,+Z
2 -X,-Y,-Z

loop_
_atom_site_label
_atom_site_type_symbol
_atom_site_fract_x
_atom_site_fract_y
_atom_site_fract_z
_atom_site_U_iso_or_equiv
_atom_site_adp_type
_atom_site_occupancy
_atom_site_symmetry_multiplicity
_atom_site_calc_flag
_atom_site_refinement_flags
Cl1 Cl 0.18582(16) 0.83556(12) 0.53665(9) 0.0996(6) Uani 1.0 2 d .
Cl10 Cl 0.19677(14) 0.82953(11) 0.68588(9) 0.0897(6) Uani 1.0 2 d .
O3 O 0.3324(3) 0.2823(3) 0.7207(2) 0.0717(11) Uani 1.0 2 d .
O5 O 0.9120(3) 0.2108(3) 0.83100(19) 0.0651(10) Uani 1.0 2 d .
O6 O 1.0461(4) 0.5464(3) 0.7654(2) 0.0734(11) Uani 1.0 2 d .
O100 O 0.4301(3) 0.6510(3) 0.7165(2) 0.0705(11) Uani 1.0 2 d .
N4 N 0.8569(4) 0.6478(3) 0.6919(3) 0.0647(12) Uani 1.0 2 d .
N7 N 0.6804(4) 0.2838(3) 0.8055(3) 0.0637(12) Uani 1.0 2 d .
N8 N 0.5684(4) 0.2128(3) 0.7311(3) 0.0629(12) Uani 1.0 2 d .
N9 N 0.6447(4) 0.5717(3) 0.7631(3) 0.0676(12) Uani 1.0 2 d .
C2 C 0.3386(17) 1.0304(13) 0.7055(9) 0.232(9) Uani 1.0 2 d .
C11 C 0.6717(5) 0.3934(4) 0.8673(3) 0.0588(13) Uani 1.0 2 d .
C12 C 0.4761(5) 0.1665(4) 0.7864(3) 0.0631(14) Uani 1.0 2 d .
C13 C 0.8867(5) 0.6753(4) 0.7456(3) 0.0625(14) Uani 1.0 2 d .
C14 C 0.7489(5) 0.6899(4) 0.6629(3) 0.0646(14) Uani 1.0 2 d .
C15 C 0.6908(5) 0.1793(4) 0.7387(3) 0.0635(14) Uani 1.0 2 d .
C16 C 0.3368(5) 0.5212(4) 0.7969(3) 0.0623(14) Uani 1.0 2 d .
C17 C 0.7479(5) 0.7711(4) 0.6005(3) 0.0649(14) Uani 1.0 2 d .
C18 C 0.4377(5) 0.5641(4) 0.7696(3) 0.0634(14) Uani 1.0 2 d .
C19 C 1.0293(5) 0.3966(4) 0.6630(3) 0.0647(15) Uani 1.0 2 d .
C20 C 0.9446(5) 0.0143(4) 0.6844(3) 0.0675(15) Uani 1.0 2 d .
C21 C 0.6441(5) 0.6503(4) 0.7018(3) 0.0617(14) Uani 1.0 2 d .
C22 C 0.5547(5) 0.4363(4) 0.8470(3) 0.0606(13) Uani 1.0 2 d .
C23 C 0.2415(5) 0.2998(4) 0.9333(3) 0.0640(14) Uani 1.0 2 d .
C24 C 1.0065(5) 0.5151(4) 0.7190(3) 0.0617(14) Uani 1.0 2 d .
C25 C 0.5317(5) 0.7657(4) 0.6156(3) 0.0667(15) Uani 1.0 2 d .
C26 C 0.8633(5) 0.7801(4) 0.8153(3) 0.0661(15) Uani 1.0 2 d .
C27 C 0.5351(5) 0.6895(4) 0.6760(3) 0.0662(14) Uani 1.0 2 d .
C28 C 0.6733(5) 0.5029(4) 0.9309(3) 0.0655(15) Uani 1.0 2 d .
C29 C 0.3400(5) 0.4324(4) 0.8504(3) 0.0612(14) Uani 1.0 2 d .
C30 C 0.8788(5) 0.0806(4) 0.7164(3) 0.0633(14) Uani 1.0 2 d .
C31 C 0.9851(5) 0.6257(4) 0.7804(3) 0.0659(15) Uani 1.0 2 d .
C32 C 0.8267(5) 0.7501(4) 0.7655(3) 0.0674(15) Uani 1.0 2 d .
C33 C 0.8481(5) 0.3891(4) 0.9190(3) 0.0615(14) Uani 1.0 2 d .
C34 C 0.2604(5) 0.1625(4) 0.8292(3) 0.0640(14) Uani 1.0 2 d .
C35 C 0.9652(5) 0.7325(4) 0.8465(3) 0.0666(15) Uani 1.0 2 d .
C36 C 0.8035(6) 0.8583(4) 0.8344(4) 0.0736(16) Uani 1.0 2 d .
C37 C 0.7319(5) 0.3205(4) 0.8428(3) 0.0601(14) Uani 1.0 2 d .
C38 C 1.0839(5) 0.3122(4) 0.6524(4) 0.0723(16) Uani 1.0 2 d .
C39 C 0.7420(5) 0.2142(4) 0.7771(3) 0.0614(14) Uani 1.0 2 d .
C40 C 0.4947(5) 0.0887(4) 0.8449(3) 0.0645(14) Uani 1.0 2 d .
C41 C 0.8954(6) -0.0218(4) 0.6457(3) 0.0740(16) Uani 1.0 2 d .
C42 C 0.8468(5) 0.4975(4) 0.9814(3) 0.0678(15) Uani 1.0 2 d .
C43 C 0.9163(5) 0.5660(4) 0.6779(3) 0.0654(15) Uani 1.0 2 d .
C44 C 0.5461(5) 0.5225(4) 0.7936(3) 0.0580(13) Uani 1.0 2 d .
C45 C 0.8499(5) 0.2825(4) 0.8562(3) 0.0604(14) Uani 1.0 2 d .
C46 C 1.0228(5) 0.6522(4) 0.8280(3) 0.0687(15) Uani 1.0 2 d .
C47 C 0.8618(5) 0.1795(4) 0.7888(3) 0.0631(14) Uani 1.0 2 d .
C48 C 0.4500(5) 0.3885(4) 0.8771(3) 0.0593(13) Uani 1.0 2 d .
C49 C 0.3477(5) 0.2574(4) 0.9600(3) 0.0711(15) Uani 1.0 2 d .
C50 C 0.9022(5) 0.4255(4) 0.9581(3) 0.0678(15) Uani 1.0 2 d .
C51 C 0.3972(5) 0.0455(4) 0.8976(3) 0.0654(14) Uani 1.0 2 d .
C52 C 0.9047(5) 0.3148(4) 0.8932(3) 0.0621(14) Uani 1.0 2 d .
C53 C 0.7090(5) 0.0711(4) 0.6677(3) 0.0676(15) Uani 1.0 2 d .
C54 C 0.2784(5) 0.0825(4) 0.8901(3) 0.0662(15) Uani 1.0 2 d .
C55 C 0.3556(5) 0.2028(4) 0.7789(3) 0.0650(14) Uani 1.0 2 d .
C56 C 0.7301(5) 0.4285(4) 0.9056(3) 0.0602(14) Uani 1.0 2 d .
C57 C 0.1816(5) 0.0385(4) 0.9427(4) 0.0722(16) Uani 1.0 2 d .
C58 C 1.0110(6) 0.7670(5) 0.8902(3) 0.0737(16) Uani 1.0 2 d .
C59 C 0.6364(6) 0.8894(4) 0.5142(3) 0.0731(16) Uani 1.0 2 d .
C60 C 0.8531(6) 0.8129(4) 0.5608(4) 0.0724(16) Uani 1.0 2 d .
C61 C 0.4484(5) 0.3025(4) 0.9326(3) 0.0649(14) Uani 1.0 2 d .
C62 C 0.3889(6) 0.3504(4) 0.5890(4) 0.0768(17) Uani 1.0 2 d .
C63 C 1.0548(5) 0.2822(4) 0.6031(4) 0.0722(16) Uani 1.0 2 d .
C64 C 0.5438(6) 0.2700(4) 0.6612(4) 0.0781(17) Uani 1.0 2 d .
C65 C 0.8484(6) 0.8917(4) 0.5011(3) 0.0736(16) Uani 1.0 2 d .
C66 C 0.7576(5) 0.1100(4) 0.7075(3) 0.0631(14) Uani 1.0 2 d .
C67 C 0.9269(5) 0.1148(4) 0.7590(3) 0.0626(14) Uani 1.0 2 d .
C68 C 1.0603(5) 0.4331(4) 0.7111(3) 0.0682(15) Uani 1.0 2 d .
C69 C 0.9413(6) 0.4479(5) 0.6197(4) 0.0745(16) Uani 1.0 2 d .
C70 C 0.6367(5) 0.8094(4) 0.5764(3) 0.0652(14) Uani 1.0 2 d .
C71 C 0.7316(6) 0.5372(4) 0.9676(4) 0.0738(16) Uani 1.0 2 d .
C72 C 0.7763(5) 0.0061(4) 0.6381(3) 0.0678(15) Uani 1.0 2 d .
C73 C 0.5331(6) 0.4696(5) 0.3912(4) 0.0863(19) Uani 1.0 2 d .
C74 C 0.4456(9) 0.9622(6) 0.6740(4) 0.091(3) Uani 1.0 2 d .
C75 C 0.2378(5) 0.3852(4) 0.8801(3) 0.0670(15) Uani 1.0 2 d .
C76 C 0.2024(6) -0.0398(4) 1.0007(4) 0.0784(17) Uani 1.0 2 d .
C77 C 0.4450(7) 0.4349(5) 0.4541(4) 0.090(2) Uani 1.0 2 d .
C78 C 0.6000(6) 0.3547(4) 0.5276(4) 0.0766(17) Uani 1.0 2 d .
C79 C 0.9522(6) 0.8440(5) 0.9054(4) 0.0802(17) Uani 1.0 2 d .
C80 C 0.4777(6) 0.3774(4) 0.5216(4) 0.0752(17) Uani 1.0 2 d .
C81 C 0.6317(6) 0.2976(4) 0.5962(4) 0.0768(17) Uani 1.0 2 d .
C82 C 0.8849(6) 0.5334(5) 0.6305(4) 0.0832(18) Uani 1.0 2 d .
C83 C 0.6546(7) 0.4439(4) 0.3953(4) 0.0868(19) Uani 1.0 2 d .
C84 C 0.8469(6) 0.8889(4) 0.8791(4) 0.0788(17) Uani 1.0 2 d .
C85 C 0.4154(6) -0.0372(4) 0.9584(4) 0.0817(18) Uani 1.0 2 d .
C86 C 0.6868(6) 0.3882(4) 0.4614(4) 0.0784(17) Uani 1.0 2 d .
C87 C 0.2855(8) 0.7973(7) 0.9276(5) 0.127(3) Uani 1.0 2 d .
C88 C 0.4217(6) 0.2997(4) 0.6553(4) 0.0764(17) Uani 1.0 2 d .
C89 C 0.4141(9) 0.8348(7) 0.8026(6) 0.145(4) Uani 1.0 2 d .
C90 C 0.1773(6) 0.7653(5) 0.6329(4) 0.092(2) Uani 1.0 2 d .
C91 C 0.9674(6) 0.3350(5) 0.5603(4) 0.094(2) Uani 1.0 2 d .
C92 C 0.7388(6) 0.9315(4) 0.4765(4) 0.0790(17) Uani 1.0 2 d .
C93 C 0.4942(6) 0.7462(6) 0.8585(3) 0.103(3) Uani 1.0 2 d .
C94 C 0.3193(6) -0.0782(4) 1.0086(4) 0.0849(19) Uani 1.0 2 d .
C95 C 0.9113(7) 0.4141(5) 0.5700(5) 0.103(3) Uani 1.0 2 d .
C96 C 0.3864(8) 0.6957(6) 0.9111(5) 0.149(4) Uani 1.0 2 d .
C97 C 0.4798(8) 0.9133(7) 0.7247(8) 0.164(6) Uani 1.0 2 d .
C98 C 0.2464(12) 0.9998(12) 0.7414(11) 0.239(10) Uani 1.0 2 d .
H7 H 0.6061 0.3049 0.7994 0.0764 Uiso 1.0 2 calc R
H9 H 0.7088 0.5521 0.7833 0.0811 Uiso 1.0 2 calc R
H16 H 0.2645 0.5507 0.7800 0.0748 Uiso 1.0 2 calc R
H20 H 1.0257 -0.0061 0.6898 0.0810 Uiso 1.0 2 calc R
H23 H 0.1716 0.2690 0.9523 0.0768 Uiso 1.0 2 calc R
H25 H 0.4580 0.7906 0.5991 0.0800 Uiso 1.0 2 calc R
H28 H 0.5948 0.5297 0.9227 0.0786 Uiso 1.0 2 calc R
H32 H 0.7583 0.7824 0.7449 0.0809 Uiso 1.0 2 calc R
H34 H 0.1809 0.1887 0.8231 0.0768 Uiso 1.0 2 calc R
H36 H 0.7328 0.8896 0.8161 0.0883 Uiso 1.0 2 calc R
H38 H 1.1426 0.2759 0.6807 0.0868 Uiso 1.0 2 calc R
H40 H 0.5746 0.0629 0.8503 0.0774 Uiso 1.0 2 calc R
H41 H 0.9427 -0.0658 0.6240 0.0888 Uiso 1.0 2 calc R
H42 H 0.8858 0.5208 1.0070 0.0814 Uiso 1.0 2 calc R
H46 H 1.0889 0.6172 0.8499 0.0825 Uiso 1.0 2 calc R
H49 H 0.3498 0.1981 0.9966 0.0854 Uiso 1.0 2 calc R
H50 H 0.9796 0.3987 0.9683 0.0813 Uiso 1.0 2 calc R
H52 H 0.9826 0.2874 0.9021 0.0745 Uiso 1.0 2 calc R
H53 H 0.6282 0.0905 0.6614 0.0811 Uiso 1.0 2 calc R
H57 H 0.1013 0.0636 0.9378 0.0866 Uiso 1.0 2 calc R
H58 H 1.0818 0.7369 0.9088 0.0884 Uiso 1.0 2 calc R
H59 H 0.5632 0.9157 0.4974 0.0877 Uiso 1.0 2 calc R
H60 H 0.9276 0.7861 0.5757 0.0868 Uiso 1.0 2 calc R
H61 H 0.5190 0.2743 0.9521 0.0778 Uiso 1.0 2 calc R
H62 H 0.3061 0.3682 0.5874 0.0922 Uiso 1.0 2 calc R
H63 H 1.0929 0.2255 0.5971 0.0866 Uiso 1.0 2 calc R
H65 H 0.9194 0.9202 0.4756 0.0883 Uiso 1.0 2 calc R
H67 H 1.0064 0.0924 0.7671 0.0752 Uiso 1.0 2 calc R
H68 H 1.1207 0.3995 0.7390 0.0818 Uiso 1.0 2 calc R
H71 H 0.6932 0.5880 0.9835 0.0885 Uiso 1.0 2 calc R
H72 H 0.7417 -0.0200 0.6124 0.0813 Uiso 1.0 2 calc R
H73 H 0.5109 0.5105 0.3458 0.1036 Uiso 1.0 2 calc R
H75 H 0.1651 0.4129 0.8630 0.0804 Uiso 1.0 2 calc R
H76 H 0.1363 -0.0682 1.0358 0.0941 Uiso 1.0 2 calc R
H77 H 0.3624 0.4503 0.4511 0.1078 Uiso 1.0 2 calc R
H79 H 0.9832 0.8678 0.9345 0.0963 Uiso 1.0 2 calc R
H81 H 0.7140 0.2776 0.5984 0.0921 Uiso 1.0 2 calc R
H82 H 0.8239 0.5680 0.6035 0.0999 Uiso 1.0 2 calc R
H83 H 0.7150 0.4652 0.3519 0.1042 Uiso 1.0 2 calc R
H84 H 0.8055 0.9409 0.8923 0.0945 Uiso 1.0 2 calc R
H85 H 0.4950 -0.0640 0.9641 0.0980 Uiso 1.0 2 calc R
H86 H 0.7698 0.3715 0.4631 0.0941 Uiso 1.0 2 calc R
H89A H 0.3602 0.8075 0.7866 0.1739 Uiso 1.0 2 calc R
H89B H 0.3617 0.8688 0.8352 0.1739 Uiso 1.0 2 calc R
H91 H 0.9484 0.3144 0.5248 0.1127 Uiso 1.0 2 calc R
H92 H 0.7359 0.9862 0.4348 0.0948 Uiso 1.0 2 calc R
H93A H 0.5509 0.7088 0.8302 0.1231 Uiso 1.0 2 calc R
H93B H 0.5380 0.7668 0.8859 0.1231 Uiso 1.0 2 calc R
H94 H 0.3326 -0.1329 1.0488 0.1018 Uiso 1.0 2 calc R
H95 H 0.8503 0.4477 0.5427 0.1238 Uiso 1.0 2 calc R
H97A H 0.5099 0.9527 0.7441 0.1969 Uiso 1.0 2 calc R
H97B H 0.5524 0.8783 0.7037 0.1969 Uiso 1.0 2 calc R

loop_
_atom_site_aniso_label
_atom_site_aniso_U_11
_atom_site_aniso_U_22
_atom_site_aniso_U_33
_atom_site_aniso_U_12
_atom_site_aniso_U_13
_atom_site_aniso_U_23
Cl1 0.1061(13) 0.0984(13) 0.0858(11) -0.0125(10) -0.0266(10) -0.0153(10)
Cl10 0.0889(11) 0.0807(11) 0.0941(11) 0.0050(9) -0.0282(9) -0.0238(9)
O3 0.063(3) 0.068(3) 0.073(3) 0.0069(19) -0.0220(19) -0.012(2)
O5 0.056(2) 0.069(3) 0.075(3) 0.0103(18) -0.0287(18) -0.029(2)
O6 0.066(3) 0.079(3) 0.082(3) 0.008(2) -0.034(2) -0.030(3)
O100 0.064(3) 0.066(3) 0.076(3) -0.0004(19) -0.0293(19) -0.010(2)
N4 0.063(3) 0.062(3) 0.072(3) 0.004(3) -0.025(3) -0.023(3)
N7 0.051(3) 0.073(3) 0.073(3) 0.009(3) -0.029(2) -0.028(3)
N8 0.056(3) 0.066(3) 0.060(3) 0.003(3) -0.023(2) -0.010(3)
N9 0.063(3) 0.062(3) 0.074(3) 0.000(3) -0.032(3) -0.009(3)
C2 0.259(19) 0.273(17) 0.221(14) -0.130(17) 0.055(14) -0.168(14)
C11 0.056(3) 0.063(4) 0.056(3) 0.005(3) -0.021(3) -0.017(3)
C12 0.064(4) 0.064(4) 0.066(4) -0.001(3) -0.025(3) -0.022(3)
C13 0.061(4) 0.062(4) 0.064(4) -0.004(3) -0.022(3) -0.015(3)
C14 0.071(4) 0.058(4) 0.070(4) 0.005(3) -0.031(3) -0.023(3)
C15 0.057(4) 0.067(4) 0.068(4) 0.004(3) -0.028(3) -0.019(3)
C16 0.063(4) 0.064(4) 0.065(4) 0.010(3) -0.030(3) -0.025(3)
C17 0.077(4) 0.053(4) 0.066(4) 0.004(3) -0.022(3) -0.023(3)
C18 0.067(4) 0.062(4) 0.060(3) 0.013(3) -0.027(3) -0.020(3)
C19 0.058(4) 0.064(4) 0.067(4) 0.003(3) -0.020(3) -0.016(3)
C20 0.064(4) 0.056(4) 0.079(4) 0.002(3) -0.021(3) -0.019(3)
C21 0.065(4) 0.059(4) 0.066(4) 0.003(3) -0.030(3) -0.021(3)
C22 0.056(3) 0.065(4) 0.062(3) 0.002(3) -0.019(3) -0.022(3)
C23 0.057(4) 0.068(4) 0.073(4) 0.002(3) -0.021(3) -0.029(3)
C24 0.062(4) 0.060(4) 0.065(4) 0.003(3) -0.022(3) -0.024(3)
C25 0.069(4) 0.063(4) 0.070(4) 0.002(3) -0.028(3) -0.018(3)
C26 0.073(4) 0.059(4) 0.065(4) -0.008(3) -0.022(3) -0.013(3)
C27 0.072(4) 0.058(4) 0.071(4) 0.003(3) -0.026(3) -0.020(3)
C28 0.070(4) 0.069(4) 0.061(3) 0.011(3) -0.026(3) -0.027(3)
C29 0.058(4) 0.067(4) 0.064(3) 0.007(3) -0.024(3) -0.029(3)
C30 0.061(4) 0.062(4) 0.064(3) -0.001(3) -0.022(3) -0.014(3)
C31 0.059(4) 0.067(4) 0.071(4) 0.004(3) -0.019(3) -0.024(3)
C32 0.066(4) 0.059(4) 0.077(4) 0.005(3) -0.026(3) -0.022(3)
C33 0.059(4) 0.062(4) 0.059(3) 0.006(3) -0.023(3) -0.013(3)
C34 0.052(3) 0.075(4) 0.069(4) 0.006(3) -0.022(3) -0.029(3)
C35 0.072(4) 0.060(4) 0.061(4) -0.003(3) -0.017(3) -0.012(3)
C36 0.081(4) 0.064(4) 0.078(4) 0.004(3) -0.023(3) -0.028(4)
C37 0.053(3) 0.058(4) 0.067(4) 0.006(3) -0.026(3) -0.014(3)
C38 0.060(4) 0.067(4) 0.078(4) 0.003(3) -0.017(3) -0.015(4)
C39 0.057(3) 0.066(4) 0.058(3) 0.001(3) -0.022(3) -0.014(3)
C40 0.063(4) 0.061(4) 0.070(4) 0.010(3) -0.022(3) -0.026(3)
C41 0.082(5) 0.070(4) 0.072(4) -0.006(4) -0.014(3) -0.029(4)
C42 0.057(4) 0.081(4) 0.078(4) 0.003(3) -0.029(3) -0.036(4)
C43 0.065(4) 0.062(4) 0.066(4) 0.006(3) -0.025(3) -0.016(3)
C44 0.056(3) 0.056(4) 0.066(3) 0.006(3) -0.025(3) -0.023(3)
C45 0.058(3) 0.056(4) 0.065(3) 0.003(3) -0.024(3) -0.015(3)
C46 0.066(4) 0.072(4) 0.070(4) -0.003(3) -0.028(3) -0.017(3)
C47 0.057(4) 0.066(4) 0.061(3) -0.003(3) -0.022(3) -0.010(3)
C48 0.057(3) 0.061(4) 0.064(3) 0.005(3) -0.023(3) -0.024(3)
C49 0.069(4) 0.065(4) 0.073(4) 0.007(3) -0.023(3) -0.016(3)
C50 0.061(4) 0.069(4) 0.072(4) 0.005(3) -0.029(3) -0.019(3)
C51 0.068(4) 0.062(4) 0.063(4) -0.004(3) -0.020(3) -0.015(3)
C52 0.057(3) 0.062(4) 0.065(4) 0.008(3) -0.025(3) -0.018(3)
C53 0.068(4) 0.069(4) 0.062(4) -0.008(3) -0.024(3) -0.010(3)
C54 0.072(4) 0.063(4) 0.067(4) 0.005(3) -0.026(3) -0.024(3)
C55 0.064(4) 0.067(4) 0.066(4) 0.005(3) -0.031(3) -0.018(3)
C56 0.060(4) 0.060(4) 0.061(3) -0.000(3) -0.023(3) -0.016(3)
C57 0.065(4) 0.072(4) 0.079(4) -0.003(3) -0.016(3) -0.027(4)
C58 0.083(4) 0.078(5) 0.068(4) -0.009(4) -0.029(3) -0.025(4)
C59 0.082(4) 0.062(4) 0.076(4) 0.003(4) -0.028(4) -0.020(3)
C60 0.081(4) 0.065(4) 0.076(4) -0.004(4) -0.023(3) -0.026(4)
C61 0.058(4) 0.064(4) 0.069(4) 0.005(3) -0.023(3) -0.017(3)
C62 0.075(4) 0.079(4) 0.075(4) -0.003(4) -0.028(4) -0.018(4)
C63 0.067(4) 0.068(4) 0.084(4) 0.003(3) -0.026(3) -0.027(4)
C64 0.073(4) 0.075(4) 0.080(4) -0.003(4) -0.031(4) -0.011(4)
C65 0.085(5) 0.069(4) 0.066(4) -0.007(4) -0.020(3) -0.019(3)
C66 0.065(4) 0.059(4) 0.062(3) 0.004(3) -0.021(3) -0.017(3)
C67 0.054(3) 0.057(4) 0.071(4) 0.006(3) -0.022(3) -0.014(3)
C68 0.056(4) 0.073(4) 0.073(4) -0.001(3) -0.024(3) -0.017(3)
C69 0.077(4) 0.072(4) 0.081(4) 0.011(3) -0.040(3) -0.026(4)
C70 0.073(4) 0.058(4) 0.065(4) 0.010(3) -0.027(3) -0.022(3)
C71 0.076(4) 0.066(4) 0.079(4) 0.006(3) -0.023(3) -0.027(4)
C72 0.068(4) 0.068(4) 0.070(4) 0.008(3) -0.022(3) -0.029(3)
C73 0.088(5) 0.094(5) 0.071(4) -0.008(4) -0.029(4) -0.013(4)
C74 0.133(7) 0.091(6) 0.063(4) -0.030(5) -0.045(4) -0.016(4)
C75 0.059(4) 0.073(4) 0.076(4) 0.005(3) -0.025(3) -0.032(4)
C76 0.072(4) 0.072(4) 0.076(4) -0.008(4) -0.006(3) -0.013(4)
C77 0.117(6) 0.081(5) 0.086(5) -0.003(4) -0.048(4) -0.030(4)
C78 0.083(5) 0.072(4) 0.075(4) -0.004(4) -0.027(4) -0.018(4)
C79 0.096(5) 0.075(5) 0.074(4) -0.004(4) -0.027(4) -0.026(4)
C80 0.066(4) 0.069(4) 0.085(4) -0.002(3) -0.026(4) -0.015(4)
C81 0.078(4) 0.071(4) 0.082(4) 0.001(4) -0.028(4) -0.023(4)
C82 0.091(5) 0.076(5) 0.095(5) 0.015(4) -0.051(4) -0.034(4)
C83 0.103(5) 0.079(5) 0.077(4) 0.001(4) -0.035(4) -0.018(4)
C84 0.090(5) 0.067(4) 0.075(4) -0.007(4) -0.016(4) -0.022(4)
C85 0.075(4) 0.072(4) 0.083(4) 0.008(4) -0.026(4) -0.010(4)
C86 0.086(5) 0.081(5) 0.071(4) -0.008(4) -0.024(4) -0.024(4)
C87 0.130(7) 0.156(8) 0.121(6) -0.037(6) -0.025(5) -0.065(6)
C88 0.079(4) 0.077(4) 0.069(4) -0.007(4) -0.028(3) -0.010(4)
C89 0.148(8) 0.163(9) 0.151(8) -0.018(7) -0.043(7) -0.074(8)
C90 0.115(6) 0.089(5) 0.077(4) -0.021(4) -0.039(4) -0.014(4)
C91 0.097(5) 0.086(5) 0.124(6) 0.014(4) -0.052(5) -0.057(5)
C92 0.103(5) 0.061(4) 0.070(4) 0.000(4) -0.026(4) -0.016(3)
C93 0.080(5) 0.173(7) 0.053(4) -0.039(5) -0.029(3) -0.011(4)
C94 0.078(5) 0.065(4) 0.092(5) -0.001(4) -0.019(4) -0.006(4)
C95 0.105(6) 0.104(6) 0.129(6) 0.032(5) -0.064(5) -0.068(5)
C96 0.142(8) 0.091(6) 0.146(7) 0.008(6) 0.048(6) -0.023(6)
C97 0.083(6) 0.094(7) 0.300(16) -0.037(6) 0.054(9) -0.095(9)
C98 0.155(11) 0.35(3) 0.39(3) 0.133(12) -0.176(13) -0.33(2)

loop_
_atom_type_symbol
_atom_type_description
_atom_type_scat_dispersion_real
_atom_type_scat_dispersion_imag
_atom_type_scat_source
C C 0.0181 0.0091
;
International Tables for Crystallography
(1992, Vol. C, Tables 4.2.6.8 and 6.1.1.4)
;
H H 0.0000 0.0000
;
International Tables for Crystallography
(1992, Vol. C, Table 6.1.1.4)
;
O O 0.0492 0.0322
;
International Tables for Crystallography
(1992, Vol. C, Tables 4.2.6.8 and 6.1.1.4)
;
N N 0.0311 0.0180
;
International Tables for Crystallography
(1992, Vol. C, Tables 4.2.6.8 and 6.1.1.4)
;
Cl Cl 0.3639 0.7018
;
International Tables for Crystallography
(1992, Vol. C, Tables 4.2.6.8 and 6.1.1.4)
;

loop_
_geom_angle_atom_site_label_1
_geom_angle_atom_site_label_2
_geom_angle_atom_site_label_3
_geom_angle
_geom_angle_publ_flag
C55 O3 C88 116.1(4) yes
C45 O5 C47 119.7(4) yes
C24 O6 C31 119.1(5) yes
C18 O100 C27 119.2(4) yes
C13 N4 C14 120.2(5) yes
C13 N4 C43 120.4(5) yes
C14 N4 C43 118.0(6) yes
C37 N7 C39 122.2(5) yes
C12 N8 C15 118.2(4) yes
C12 N8 C64 119.4(5) yes
C15 N8 C64 119.7(4) yes
C21 N9 C44 121.5(5) yes
C74 C2 C98 117.4(18) yes
C22 C11 C37 118.6(6) yes
C22 C11 C56 122.3(5) yes
C37 C11 C56 118.8(5) yes
N8 C12 C40 124.7(5) yes
N8 C12 C55 117.1(4) yes
C40 C12 C55 118.3(5) yes
N4 C13 C31 119.4(6) yes
N4 C13 C32 123.1(5) yes
C31 C13 C32 117.5(7) yes
N4 C14 C17 121.6(5) yes
N4 C14 C21 117.2(4) yes
C17 C14 C21 121.2(5) yes
N8 C15 C39 118.5(5) yes
N8 C15 C66 120.7(6) yes
C39 C15 C66 120.8(5) yes
C18 C16 C29 119.7(5) yes
C14 C17 C60 122.1(6) yes
C14 C17 C70 118.1(5) yes
C60 C17 C70 119.8(5) yes
O100 C18 C16 117.4(5) yes
O100 C18 C44 120.9(5) yes
C16 C18 C44 121.6(5) yes
C38 C19 C68 124.1(6) yes
C38 C19 C69 116.8(7) yes
C68 C19 C69 119.0(6) yes
C30 C20 C41 122.1(6) yes
N9 C21 C14 121.3(5) yes
N9 C21 C27 119.3(5) yes
C14 C21 C27 119.4(5) yes
C11 C22 C44 119.6(5) yes
C11 C22 C48 121.7(5) yes
C44 C22 C48 118.6(5) yes
C49 C23 C75 120.6(5) yes
O6 C24 C43 122.7(6) yes
O6 C24 C68 117.8(5) yes
C43 C24 C68 119.5(7) yes
C27 C25 C70 121.0(6) yes
C32 C26 C35 119.5(6) yes
C32 C26 C36 122.1(6) yes
C35 C26 C36 118.3(7) yes
O100 C27 C21 118.9(4) yes
O100 C27 C25 120.1(5) yes
C21 C27 C25 120.8(5) yes
C56 C28 C71 120.5(6) yes
C16 C29 C48 119.9(5) yes
C16 C29 C75 121.8(5) yes
C48 C29 C75 118.4(5) yes
C20 C30 C66 117.7(7) yes
C20 C30 C67 122.4(6) yes
C66 C30 C67 119.9(6) yes
O6 C31 C13 120.3(7) yes
O6 C31 C46 117.6(5) yes
C13 C31 C46 122.1(6) yes
C13 C32 C26 122.1(6) yes
C50 C33 C52 123.2(5) yes
C50 C33 C56 118.5(6) yes
C52 C33 C56 118.3(6) yes
C54 C34 C55 120.9(5) yes
C26 C35 C46 117.5(7) yes
C26 C35 C58 120.4(6) yes
C46 C35 C58 122.0(6) yes
C26 C36 C84 120.3(6) yes
N7 C37 C11 121.5(5) yes
N7 C37 C45 118.6(5) yes
C11 C37 C45 119.9(6) yes
C19 C38 C63 121.8(6) yes
N7 C39 C15 121.8(5) yes
N7 C39 C47 118.2(6) yes
C15 C39 C47 120.1(6) yes
C12 C40 C51 121.3(5) yes
C20 C41 C72 120.0(6) yes
C50 C42 C71 119.7(7) yes
N4 C43 C24 117.5(6) yes
N4 C43 C82 122.5(5) yes
C24 C43 C82 119.9(6) yes
N9 C44 C18 117.7(5) yes
N9 C44 C22 120.7(5) yes
C18 C44 C22 121.5(5) yes
O5 C45 C37 120.7(6) yes
O5 C45 C52 118.0(5) yes
C37 C45 C52 121.3(6) yes
C31 C46 C35 121.2(6) yes
O5 C47 C39 120.5(6) yes
O5 C47 C67 119.5(5) yes
C39 C47 C67 120.0(7) yes
C22 C48 C29 118.7(5) yes
C22 C48 C61 122.9(5) yes
C29 C48 C61 118.4(5) yes
C23 C49 C61 119.4(5) yes
C33 C50 C42 122.1(6) yes
C40 C51 C54 120.0(5) yes
C40 C51 C85 121.8(5) yes
C54 C51 C85 118.1(5) yes
C33 C52 C45 121.2(5) yes
C66 C53 C72 121.2(6) yes
C34 C54 C51 118.1(5) yes
C34 C54 C57 122.2(5) yes
C51 C54 C57 119.6(5) yes
O3 C55 C12 120.2(5) yes
O3 C55 C34 118.4(5) yes
C12 C55 C34 121.4(5) yes
C11 C56 C28 120.9(5) yes
C11 C56 C33 120.5(6) yes
C28 C56 C33 118.6(6) yes
C54 C57 C76 120.7(6) yes
C35 C58 C79 119.1(6) yes
C70 C59 C92 122.3(6) yes
C17 C60 C65 120.4(6) yes
C48 C61 C49 122.0(5) yes
C80 C62 C88 120.7(6) yes
C38 C63 C91 120.2(6) yes
N8 C64 C81 124.1(6) yes
N8 C64 C88 118.1(5) yes
C81 C64 C88 117.8(6) yes
C60 C65 C92 120.8(6) yes
C15 C66 C30 117.8(6) yes
C15 C66 C53 123.2(5) yes
C30 C66 C53 119.0(6) yes
C30 C67 C47 121.3(6) yes
C19 C68 C24 122.2(6) yes
C19 C69 C82 117.2(7) yes
C19 C69 C95 120.0(6) yes
C82 C69 C95 122.8(6) yes
C17 C70 C25 119.5(5) yes
C17 C70 C59 117.8(5) yes
C25 C70 C59 122.7(6) yes
C28 C71 C42 120.6(6) yes
C41 C72 C53 120.0(7) yes
C77 C73 C83 119.6(6) yes
C2 C74 C97 105.3(10) yes
C23 C75 C29 121.1(5) yes
C57 C76 C94 120.7(6) yes
C73 C77 C80 120.1(7) yes
C80 C78 C81 120.2(5) yes
C80 C78 C86 117.1(6) yes
C81 C78 C86 122.6(6) yes
C58 C79 C84 121.3(8) yes
C62 C80 C77 120.9(6) yes
C62 C80 C78 117.7(6) yes
C77 C80 C78 120.8(6) yes
C64 C81 C78 120.9(6) yes
C43 C82 C69 122.1(6) yes
C73 C83 C86 120.3(6) yes
C36 C84 C79 120.3(7) yes
C51 C85 C94 120.8(6) yes
C78 C86 C83 121.9(6) yes
O3 C88 C62 118.4(6) yes
O3 C88 C64 119.1(6) yes
C62 C88 C64 122.3(5) yes
C93 C89 C97 122.8(7) yes
Cl1 C90 Cl10 109.8(4) yes
C63 C91 C95 120.0(9) yes
C59 C92 C65 118.8(5) yes
C89 C93 C96 97.3(6) yes
C76 C94 C85 120.1(5) yes
C69 C95 C91 121.1(7) yes
C87 C96 C93 97.7(6) yes
C74 C97 C89 132.2(10) yes
C37 N7 H7 118.930 no
C39 N7 H7 118.918 no
C21 N9 H9 119.270 no
C44 N9 H9 119.260 no
C18 C16 H16 120.132 no
C29 C16 H16 120.123 no
C30 C20 H20 118.942 no
C41 C20 H20 118.946 no
C49 C23 H23 119.669 no
C75 C23 H23 119.683 no
C27 C25 H25 119.518 no
C70 C25 H25 119.522 no
C56 C28 H28 119.765 no
C71 C28 H28 119.777 no
C13 C32 H32 118.940 no
C26 C32 H32 118.951 no
C54 C34 H34 119.548 no
C55 C34 H34 119.543 no
C26 C36 H36 119.821 no
C84 C36 H36 119.831 no
C19 C38 H38 119.091 no
C63 C38 H38 119.110 no
C12 C40 H40 119.367 no
C51 C40 H40 119.363 no
C20 C41 H41 120.031 no
C72 C41 H41 120.019 no
C50 C42 H42 120.153 no
C71 C42 H42 120.173 no
C31 C46 H46 119.398 no
C35 C46 H46 119.427 no
C23 C49 H49 120.284 no
C61 C49 H49 120.286 no
C33 C50 H50 118.935 no
C42 C50 H50 118.951 no
C33 C52 H52 119.411 no
C45 C52 H52 119.417 no
C66 C53 H53 119.388 no
C72 C53 H53 119.371 no
C54 C57 H57 119.662 no
C76 C57 H57 119.666 no
C35 C58 H58 120.456 no
C79 C58 H58 120.452 no
C70 C59 H59 118.861 no
C92 C59 H59 118.857 no
C17 C60 H60 119.812 no
C65 C60 H60 119.811 no
C48 C61 H61 118.986 no
C49 C61 H61 118.995 no
C80 C62 H62 119.670 no
C88 C62 H62 119.677 no
C38 C63 H63 119.906 no
C91 C63 H63 119.890 no
C60 C65 H65 119.593 no
C92 C65 H65 119.602 no
C30 C67 H67 119.357 no
C47 C67 H67 119.340 no
C19 C68 H68 118.879 no
C24 C68 H68 118.880 no
C28 C71 H71 119.711 no
C42 C71 H71 119.700 no
C41 C72 H72 119.983 no
C53 C72 H72 119.975 no
C77 C73 H73 120.215 no
C83 C73 H73 120.222 no
C23 C75 H75 119.441 no
C29 C75 H75 119.437 no
C57 C76 H76 119.661 no
C94 C76 H76 119.660 no
C73 C77 H77 119.924 no
C80 C77 H77 119.943 no
C58 C79 H79 119.323 no
C84 C79 H79 119.333 no
C64 C81 H81 119.528 no
C78 C81 H81 119.540 no
C43 C82 H82 118.940 no
C69 C82 H82 118.927 no
C73 C83 H83 119.830 no
C86 C83 H83 119.834 no
C36 C84 H84 119.841 no
C79 C84 H84 119.843 no
C51 C85 H85 119.610 no
C94 C85 H85 119.611 no
C78 C86 H86 119.067 no
C83 C86 H86 119.067 no
C93 C89 H89A 106.625 no
C93 C89 H89B 106.626 no
C97 C89 H89A 106.619 no
C97 C89 H89B 106.613 no
H89A C89 H89B 106.565 no
C63 C91 H91 120.023 no
C95 C91 H91 120.017 no
C59 C92 H92 120.580 no
C65 C92 H92 120.576 no
C89 C93 H93A 112.299 no
C89 C93 H93B 112.302 no
C96 C93 H93A 112.300 no
C96 C93 H93B 112.297 no
H93A C93 H93B 109.888 no
C76 C94 H94 119.941 no
C85 C94 H94 119.942 no
C69 C95 H95 119.417 no
C91 C95 H95 119.433 no
C74 C97 H97A 104.200 no
C74 C97 H97B 104.194 no
C89 C97 H97A 104.206 no
C89 C97 H97B 104.205 no
H97A C97 H97B 105.533 no

loop_
_geom_bond_atom_site_label_1
_geom_bond_atom_site_label_2
_geom_bond_distance
_geom_bond_publ_flag
Cl1 C90 1.788(6) yes
Cl10 C90 1.767(9) yes
O3 C55 1.387(6) yes
O3 C88 1.397(7) yes
O5 C45 1.392(7) yes
O5 C47 1.383(9) yes
O6 C24 1.377(9) yes
O6 C31 1.400(8) yes
O100 C18 1.391(6) yes
O100 C27 1.389(7) yes
N4 C13 1.407(9) yes
N4 C14 1.443(8) yes
N4 C43 1.423(8) yes
N7 C37 1.373(9) yes
N7 C39 1.398(8) yes
N8 C12 1.410(6) yes
N8 C15 1.437(7) yes
N8 C64 1.399(7) yes
N9 C21 1.377(6) yes
N9 C44 1.390(7) yes
C2 C74 1.62(2) yes
C2 C98 1.20(3) yes
C11 C22 1.472(8) yes
C11 C37 1.397(8) yes
C11 C56 1.425(10) yes
C12 C40 1.365(7) yes
C12 C55 1.423(8) yes
C13 C31 1.424(8) yes
C13 C32 1.377(9) yes
C14 C17 1.413(7) yes
C14 C21 1.388(8) yes
C15 C39 1.367(10) yes
C15 C66 1.440(9) yes
C16 C18 1.358(8) yes
C16 C29 1.413(7) yes
C17 C60 1.411(8) yes
C17 C70 1.428(9) yes
C18 C44 1.406(8) yes
C19 C38 1.421(9) yes
C19 C68 1.410(11) yes
C19 C69 1.423(8) yes
C20 C30 1.406(9) yes
C20 C41 1.374(11) yes
C21 C27 1.421(8) yes
C22 C44 1.386(7) yes
C22 C48 1.438(8) yes
C23 C49 1.406(8) yes
C23 C75 1.373(7) yes
C24 C43 1.417(8) yes
C24 C68 1.366(9) yes
C25 C27 1.347(7) yes
C25 C70 1.420(8) yes
C26 C32 1.405(11) yes
C26 C35 1.417(8) yes
C26 C36 1.415(9) yes
C28 C56 1.416(9) yes
C28 C71 1.393(11) yes
C29 C48 1.450(8) yes
C29 C75 1.408(8) yes
C30 C66 1.423(8) yes
C30 C67 1.404(10) yes
C31 C46 1.338(11) yes
C33 C50 1.419(10) yes
C33 C52 1.418(9) yes
C33 C56 1.431(8) yes
C34 C54 1.410(7) yes
C34 C55 1.362(7) yes
C35 C46 1.434(9) yes
C35 C58 1.411(11) yes
C36 C84 1.370(11) yes
C37 C45 1.427(8) yes
C38 C63 1.350(11) yes
C39 C47 1.431(8) yes
C40 C51 1.414(7) yes
C41 C72 1.390(9) yes
C42 C50 1.358(9) yes
C42 C71 1.405(8) yes
C43 C82 1.358(11) yes
C45 C52 1.348(10) yes
C47 C67 1.359(9) yes
C48 C61 1.397(7) yes
C49 C61 1.376(9) yes
C51 C54 1.405(8) yes
C51 C85 1.434(7) yes
C53 C66 1.415(10) yes
C53 C72 1.370(9) yes
C54 C57 1.412(8) yes
C57 C76 1.369(8) yes
C58 C79 1.365(10) yes
C59 C70 1.400(7) yes
C59 C92 1.380(9) yes
C60 C65 1.365(7) yes
C62 C80 1.429(8) yes
C62 C88 1.353(9) yes
C63 C91 1.417(10) yes
C64 C81 1.394(8) yes
C64 C88 1.419(9) yes
C65 C92 1.419(10) yes
C69 C82 1.441(10) yes
C69 C95 1.403(13) yes
C73 C77 1.393(9) yes
C73 C83 1.399(10) yes
C74 C97 1.120(14) yes
C76 C94 1.392(9) yes
C77 C80 1.396(9) yes
C78 C80 1.414(9) yes
C78 C81 1.408(9) yes
C78 C86 1.417(8) yes
C79 C84 1.402(10) yes
C83 C86 1.366(9) yes
C85 C94 1.373(9) yes
C87 C96 1.865(13) yes
C89 C93 1.704(11) yes
C89 C97 1.687(13) yes
C91 C95 1.343(11) yes
C93 C96 1.548(11) yes
N7 H7 0.880 no
N9 H9 0.880 no
C16 H16 0.950 no
C20 H20 0.950 no
C23 H23 0.950 no
C25 H25 0.950 no
C28 H28 0.950 no
C32 H32 0.950 no
C34 H34 0.950 no
C36 H36 0.950 no
C38 H38 0.950 no
C40 H40 0.950 no
C41 H41 0.950 no
C42 H42 0.950 no
C46 H46 0.950 no
C49 H49 0.950 no
C50 H50 0.950 no
C52 H52 0.950 no
C53 H53 0.950 no
C57 H57 0.950 no
C58 H58 0.950 no
C59 H59 0.950 no
C60 H60 0.950 no
C61 H61 0.950 no
C62 H62 0.950 no
C63 H63 0.950 no
C65 H65 0.950 no
C67 H67 0.950 no
C68 H68 0.950 no
C71 H71 0.950 no
C72 H72 0.950 no
C73 H73 0.950 no
C75 H75 0.950 no
C76 H76 0.950 no
C77 H77 0.950 no
C79 H79 0.950 no
C81 H81 0.950 no
C82 H82 0.950 no
C83 H83 0.950 no
C84 H84 0.950 no
C85 H85 0.950 no
C86 H86 0.950 no
C89 H89A 0.990 no
C89 H89B 0.990 no
C91 H91 0.950 no
C92 H92 0.950 no
C93 H93A 0.990 no
C93 H93B 0.990 no
C94 H94 0.950 no
C95 H95 0.950 no
C97 H97A 0.990 no
C97 H97B 0.990 no

loop_
_geom_contact_atom_site_label_1
_geom_contact_atom_site_label_2
_geom_contact_distance
_geom_contact_publ_flag
_geom_contact_site_symmetry_2
O3 N8 2.764(6) no .
O5 N7 2.794(6) no .
O5 C38 3.511(6) no .
O6 N4 2.822(6) no .
O100 N9 2.768(6) no .
N4 N9 2.764(6) no .
N4 C60 2.918(7) no .
N7 N8 2.790(8) no .
N7 C12 3.449(9) no .
N7 C22 2.825(8) no .
N7 C48 3.130(7) no .
N7 C61 3.199(7) no .
N8 C53 2.950(8) no .
N9 C11 2.827(6) no .
N9 C13 3.407(8) no .
N9 C28 3.133(8) no .
N9 C43 3.158(7) no .
N9 C56 3.127(7) no .
N9 C82 3.398(8) no .
C2 C89 3.071(19) no .
C11 C52 2.825(8) no .
C11 C61 2.975(8) no .
C12 C39 3.261(9) no .
C12 C53 3.548(8) no .
C12 C54 2.827(7) no .
C12 C66 3.323(7) no .
C12 C88 2.785(8) no .
C13 C17 3.336(9) no .
C13 C21 3.272(9) no .
C13 C24 2.789(9) no .
C13 C35 2.836(10) no .
C13 C60 3.543(8) no .
C14 C25 2.793(8) no .
C14 C32 2.891(11) no .
C14 C82 2.839(9) no .
C15 C40 2.870(7) no .
C15 C67 2.796(8) no .
C15 C81 2.894(8) no .
C16 C22 2.843(8) no .
C17 C27 2.818(8) no .
C17 C32 3.448(10) no .
C17 C43 3.467(7) no .
C17 C92 2.805(7) no .
C18 C21 2.775(8) no .
C18 C48 2.810(7) no .
C19 C43 2.816(9) no .
C19 C91 2.811(12) no .
C20 C53 2.762(9) no .
C21 C32 3.550(10) no .
C21 C43 3.154(8) no .
C21 C70 2.805(7) no .
C21 C82 3.307(8) no .
C22 C28 2.941(10) no .
C23 C34 3.413(10) no .
C23 C48 2.808(8) no .
C24 C46 3.597(10) no .
C24 C69 2.831(11) no .
C26 C31 2.782(9) no .
C26 C79 2.792(11) no .
C27 C44 2.805(7) no .
C28 C44 3.264(9) no .
C28 C50 2.786(8) no .
C29 C44 2.797(8) no .
C29 C49 2.818(7) no .
C30 C39 2.805(9) no .
C30 C72 2.815(11) no .
C31 C43 2.829(11) no .
C32 C46 2.772(8) no .
C33 C37 2.824(10) no .
C33 C71 2.808(9) no .
C34 C40 2.778(8) no .
C34 C88 3.566(7) no .
C35 C84 2.780(9) no .
C36 C58 2.804(9) no .
C37 C44 3.441(7) no .
C37 C47 2.806(9) no .
C37 C48 3.204(7) no .
C37 C61 3.316(7) no .
C38 C47 3.562(7) no .
C38 C95 2.767(10) no .
C39 C40 3.511(8) no .
C39 C45 2.801(10) no .
C39 C64 3.399(10) no .
C40 C66 3.482(7) no .
C41 C66 2.800(9) no .
C42 C46 3.557(7) no .
C42 C56 2.826(10) no .
C44 C56 3.207(8) no .
C45 C56 2.796(9) no .
C47 C66 2.821(10) no .
C51 C55 2.773(7) no .
C51 C76 2.806(8) no .
C52 C68 3.548(7) no .
C53 C64 3.315(9) no .
C53 C81 3.362(8) no .
C54 C94 2.799(8) no .
C55 C62 3.556(7) no .
C55 C64 2.781(8) no .
C57 C85 2.779(9) no .
C59 C60 2.783(9) no .
C61 C75 2.782(8) no .
C62 C81 2.793(9) no .
C63 C67 3.443(7) no .
C63 C69 2.777(9) no .
C64 C66 3.213(8) no .
C64 C80 2.840(9) no .
C65 C70 2.813(9) no .
C66 C81 3.294(8) no .
C68 C82 2.767(9) no .
C73 C78 2.821(9) no .
C77 C86 2.777(10) no .
C78 C88 2.779(8) no .
C80 C83 2.785(8) no .
C87 C89 2.438(12) no .
C89 C98 2.984(17) no .
C97 C98 2.769(16) no .
Cl1 C72 3.398(5) no 2_666
Cl1 C86 3.540(7) no 2_666
Cl10 O100 3.489(4) no .
Cl10 C98 3.43(3) no .
O3 C38 3.354(8) no 1_455
O3 C68 3.552(6) no 1_455
O5 C76 3.549(6) no 2_657
O6 C16 3.497(8) no 1_655
O6 C75 3.547(7) no 1_655
O100 Cl10 3.489(4) no .
O100 C73 3.216(10) no 2_666
O100 C83 3.467(10) no 2_666
O100 C90 3.563(8) no .
C2 C34 3.57(3) no 1_565
C2 C55 3.56(3) no 1_565
C16 O6 3.497(8) no 1_455
C16 C73 3.547(9) no 2_666
C16 C83 3.559(9) no 2_666
C18 C73 3.289(10) no 2_666
C20 C36 3.352(7) no 1_545
C20 C84 3.583(8) no 1_545
C25 C74 3.559(12) no .
C25 C97 3.563(16) no .
C27 C73 3.518(12) no 2_666
C28 C96 3.548(9) no 2_667
C30 C36 3.570(8) no 1_545
C30 C84 3.500(7) no 1_545
C31 C90 3.488(8) no 1_655
C34 C2 3.57(3) no 1_545
C36 C20 3.352(7) no 1_565
C36 C30 3.570(8) no 1_565
C36 C41 3.463(8) no 1_565
C38 O3 3.354(8) no 1_655
C38 C62 3.528(9) no 1_655
C41 C36 3.463(8) no 1_545
C50 C58 3.576(8) no 2_767
C55 C2 3.56(3) no 1_545
C56 C96 3.454(9) no 2_667
C58 C50 3.576(8) no 2_767
C58 C87 3.596(13) no 1_655
C62 C38 3.528(9) no 1_455
C62 C73 3.326(11) no 2_666
C62 C83 3.303(10) no 2_666
C65 C72 3.584(10) no 1_565
C68 O3 3.552(6) no 1_655
C72 Cl1 3.398(5) no 2_666
C72 C65 3.584(10) no 1_545
C73 O100 3.216(10) no 2_666
C73 C16 3.547(9) no 2_666
C73 C18 3.289(10) no 2_666
C73 C27 3.518(12) no 2_666
C73 C62 3.326(11) no 2_666
C73 C78 3.579(11) no 2_666
C73 C80 3.391(12) no 2_666
C73 C88 3.539(10) no 2_666
C74 C25 3.559(12) no .
C75 O6 3.547(7) no 1_455
C76 O5 3.549(6) no 2_657
C76 C87 3.247(13) no 1_545
C77 C78 3.396(10) no 2_666
C77 C80 3.484(11) no 2_666
C78 C73 3.579(11) no 2_666
C78 C77 3.396(10) no 2_666
C80 C73 3.391(12) no 2_666
C80 C77 3.484(11) no 2_666
C83 O100 3.467(10) no 2_666
C83 C16 3.559(9) no 2_666
C83 C62 3.303(10) no 2_666
C84 C20 3.583(8) no 1_565
C84 C30 3.500(7) no 1_565
C85 C85 3.434(12) no 2_657
C85 C87 3.557(14) no 1_545
C86 Cl1 3.540(7) no 2_666
C86 C90 3.457(10) no 2_666
C87 C58 3.596(13) no 1_455
C87 C76 3.247(13) no 1_565
C87 C85 3.557(14) no 1_565
C87 C94 3.064(15) no 1_565
C88 C73 3.539(10) no 2_666
C90 O100 3.563(8) no .
C90 C31 3.488(8) no 1_455
C90 C86 3.457(10) no 2_666
C94 C87 3.064(15) no 1_545
C96 C28 3.548(9) no 2_667
C96 C56 3.454(9) no 2_667
C97 C25 3.563(16) no .
C98 Cl10 3.43(3) no .
O3 H34 2.5206 no .
O3 H62 2.5237 no .
O5 H38 3.4159 no .
O5 H52 2.5007 no .
O5 H67 2.5346 no .
O6 H46 2.4880 no .
O6 H68 2.4980 no .
O100 H16 2.5106 no .
O100 H25 2.5410 no .
N4 H9 2.4336 no .
N4 H32 2.6290 no .
N4 H60 2.5988 no .
N4 H82 2.6087 no .
N7 H61 2.9549 no .
N8 H7 2.4579 no .
N8 H40 2.6534 no .
N8 H53 2.6342 no .
N8 H81 2.6674 no .
N9 H28 2.8600 no .
N9 H82 3.2774 no .
C2 H89A 3.2839 no .
C2 H89B 2.8951 no .
C2 H97A 2.2661 no .
C2 H97B 3.0888 no .
C11 H7 2.5646 no .
C11 H9 2.5007 no .
C11 H28 2.6499 no .
C11 H61 2.6418 no .
C12 H7 3.0060 no .
C12 H34 3.2826 no .
C12 H53 3.0890 no .
C13 H9 2.8941 no .
C13 H46 3.2698 no .
C13 H60 3.0941 no .
C14 H9 2.5698 no .
C14 H32 2.5592 no .
C14 H60 2.6594 no .
C14 H82 2.4964 no .
C15 H7 2.5731 no .
C15 H40 2.5518 no .
C15 H53 2.6965 no .
C15 H81 2.5837 no .
C16 H75 2.6456 no .
C17 H25 3.3162 no .
C17 H32 2.9168 no .
C17 H59 3.2809 no .
C17 H65 3.2651 no .
C17 H82 3.1368 no .
C18 H9 3.1828 no .
C19 H63 3.2772 no .
C19 H82 3.3026 no .
C19 H95 3.3022 no .
C20 H67 2.6475 no .
C20 H72 3.2492 no .
C21 H25 3.2641 no .
C21 H32 3.1244 no .
C21 H82 2.8930 no .
C22 H7 2.4793 no .
C22 H9 2.5706 no .
C22 H28 2.6038 no .
C22 H61 2.6659 no .
C23 H34 3.4921 no .
C23 H61 3.2577 no .
C24 H9 3.3622 no .
C24 H82 3.2581 no .
C25 H59 2.6497 no .
C26 H46 3.2960 no .
C26 H58 3.3121 no .
C26 H84 3.2743 no .
C27 H9 3.2035 no .
C28 H9 2.6338 no .
C28 H42 3.2860 no .
C29 H7 3.4556 no .
C29 H23 3.2765 no .
C29 H61 3.3040 no .
C30 H41 3.2861 no .
C30 H53 3.3021 no .
C30 H63 3.5012 no .
C31 H9 3.5993 no .
C31 H32 3.2560 no .
C32 H9 3.5306 no .
C32 H36 2.6613 no .
C32 H60 3.4475 no .
C33 H9 3.4379 no .
C33 H28 3.3089 no .
C33 H42 3.2862 no .
C34 H23 3.2578 no .
C34 H57 2.6593 no .
C35 H32 3.2912 no .
C35 H36 3.2922 no .
C35 H79 3.2521 no .
C36 H32 2.6435 no .
C36 H79 3.2536 no .
C37 H9 3.3929 no .
C37 H52 3.2748 no .
C37 H61 2.8372 no .
C38 H67 3.5312 no .
C38 H68 2.6885 no .
C38 H91 3.2506 no .
C39 H40 3.0784 no .
C39 H67 3.2753 no .
C39 H81 3.3393 no .
C40 H53 3.5026 no .
C40 H85 2.6759 no .
C41 H53 3.2455 no .
C42 H28 3.2851 no .
C42 H46 3.5969 no .
C43 H9 2.7180 no .
C43 H60 3.3352 no .
C43 H68 3.2604 no .
C44 H7 3.3379 no .
C44 H16 3.2698 no .
C44 H28 2.7591 no .
C45 H7 3.2014 no .
C46 H42 3.4965 no .
C46 H58 2.6820 no .
C47 H7 3.2208 no .
C48 H7 2.5293 no .
C48 H16 3.3378 no .
C48 H28 3.5059 no .
C48 H49 3.2796 no .
C48 H75 3.3157 no .
C49 H75 3.2693 no .
C50 H52 2.6858 no .
C50 H71 3.2426 no .
C51 H34 3.2744 no .
C51 H49 3.4843 no .
C51 H57 3.2911 no .
C51 H94 3.2994 no .
C52 H50 2.6786 no .
C52 H68 3.4131 no .
C53 H40 3.4630 no .
C53 H41 3.2466 no .
C53 H81 3.0530 no .
C54 H23 3.4713 no .
C54 H40 3.2946 no .
C54 H49 3.5454 no .
C54 H76 3.2730 no .
C54 H85 3.2932 no .
C55 H40 3.2559 no .
C56 H9 2.5082 no .
C56 H50 3.3047 no .
C56 H52 3.3054 no .
C56 H61 3.5199 no .
C56 H71 3.2938 no .
C57 H34 2.6566 no .
C57 H94 3.2522 no .
C58 H46 2.6765 no .
C58 H84 3.2614 no .
C59 H25 2.6667 no .
C59 H65 3.2650 no .
C60 H32 3.3524 no .
C60 H92 3.2748 no .
C61 H7 2.7568 no .
C61 H23 3.2576 no .
C62 H77 2.6387 no .
C63 H67 3.5114 no .
C63 H95 3.2493 no .
C64 H7 3.2110 no .
C64 H53 2.8085 no .
C64 H62 3.2811 no .
C65 H59 3.2661 no .
C66 H20 3.2807 no .
C66 H40 2.9813 no .
C66 H67 3.3011 no .
C66 H72 3.2831 no .
C66 H81 2.7792 no .
C67 H20 2.6424 no .
C67 H38 3.5818 no .
C67 H63 3.3075 no .
C68 H38 2.6956 no .
C68 H52 3.5867 no .
C69 H38 3.2844 no .
C69 H68 3.2958 no .
C69 H91 3.2502 no .
C70 H60 3.3137 no .
C70 H92 3.2896 no .
C71 H9 3.5870 no .
C71 H50 3.2449 no .
C72 H20 3.2453 no .
C73 H86 3.2521 no .
C74 H89A 2.7810 no .
C74 H89B 2.9391 no .
C75 H16 2.6578 no .
C75 H49 3.2698 no .
C76 H85 3.2523 no .
C77 H62 2.6436 no .
C77 H83 3.2699 no .
C78 H62 3.2935 no .
C78 H77 3.2995 no .
C78 H83 3.2865 no .
C79 H36 3.2619 no .
C80 H73 3.2758 no .
C80 H81 3.2990 no .
C80 H86 3.2748 no .
C81 H53 3.0570 no .
C81 H86 2.6606 no .
C81 H95 3.5211 no .
C82 H9 3.2233 no .
C82 H95 2.6781 no .
C83 H77 3.2714 no .
C84 H58 3.2709 no .
C85 H40 2.6654 no .
C85 H76 3.2499 no .
C86 H73 3.2541 no .
C86 H81 2.6657 no .
C86 H91 3.3955 no .
C86 H95 3.2120 no .
C87 H89A 2.6153 no .
C87 H89B 1.8455 no .
C87 H93A 3.4951 no .
C87 H93B 2.8182 no .
C88 H81 3.2711 no .
C91 H38 3.2549 no .
C91 H81 3.0734 no .
C91 H86 3.1729 no .
C92 H60 3.2777 no .
C93 H97A 3.2277 no .
C93 H97B 2.9779 no .
C94 H57 3.2539 no .
C95 H63 3.2416 no .
C95 H81 3.2634 no .
C95 H82 2.6836 no .
C95 H86 3.2704 no .
C96 H89A 2.4815 no .
C96 H89B 2.5937 no .
C97 H93A 3.2163 no .
C97 H93B 3.2986 no .
C98 H89A 2.9662 no .
C98 H89B 2.6109 no .
C98 H97A 3.0029 no .
H7 H61 2.7779 no .
H9 H28 2.6252 no .
H9 H32 3.5761 no .
H9 H82 3.3474 no .
H16 H75 2.4869 no .
H20 H41 2.3092 no .
H20 H63 3.5927 no .
H20 H67 2.4750 no .
H23 H34 3.1761 no .
H23 H49 2.3557 no .
H23 H75 2.3106 no .
H25 H59 2.4914 no .
H28 H71 2.3357 no .
H32 H36 2.4851 no .
H32 H60 3.3617 no .
H34 H57 2.4942 no .
H36 H84 2.3149 no .
H38 H63 2.2854 no .
H38 H67 3.2666 no .
H38 H68 2.5368 no .
H40 H53 3.4475 no .
H40 H85 2.5028 no .
H41 H72 2.3401 no .
H42 H46 3.4034 no .
H42 H50 2.2955 no .
H42 H71 2.3532 no .
H46 H58 2.5242 no .
H49 H61 2.3157 no .
H50 H52 2.5212 no .
H52 H68 3.2014 no .
H53 H72 2.3103 no .
H53 H81 3.0272 no .
H57 H76 2.3091 no .
H58 H79 2.3115 no .
H59 H92 2.3215 no .
H60 H65 2.3063 no .
H62 H77 2.4715 no .
H63 H67 3.2387 no .
H63 H91 2.3658 no .
H65 H92 2.3712 no .
H73 H77 2.3456 no .
H73 H83 2.3502 no .
H76 H94 2.3360 no .
H79 H84 2.3405 no .
H81 H86 2.4987 no .
H81 H91 2.7915 no .
H81 H95 3.1006 no .
H82 H95 2.5165 no .
H83 H86 2.3005 no .
H85 H94 2.3170 no .
H86 H91 2.5072 no .
H86 H95 2.6979 no .
H89A H93A 2.5813 no .
H89A H93B 3.0034 no .
H89A H97A 2.9060 no .
H89A H97B 2.5803 no .
H89B H93A 3.0100 no .
H89B H93B 2.5116 no .
H89B H97A 2.3448 no .
H89B H97B 2.9001 no .
H91 H95 2.2855 no .
H93A H97A 3.5908 no .
H93A H97B 2.9089 no .
H93B H97A 3.2510 no .
H93B H97B 3.3189 no .
Cl1 H25 3.5181 no .
Cl1 H41 3.3107 no 1_465
Cl1 H60 3.0777 no 1_455
Cl1 H65 3.4354 no 1_455
Cl1 H72 3.3511 no 2_666
Cl1 H81 3.5318 no 2_666
Cl1 H86 3.2087 no 2_666
Cl1 H92 3.3896 no 2_676
Cl10 H20 2.9466 no 1_465
Cl10 H25 3.1263 no .
Cl10 H41 3.3584 no 1_465
Cl10 H89A 2.9500 no .
Cl10 H92 3.1021 no 2_676
O3 H38 2.5459 no 1_455
O3 H68 2.7893 no 1_455
O5 H34 3.0340 no 1_655
O5 H57 3.3680 no 1_655
O5 H76 2.7652 no 2_657
O5 H94 3.3056 no 2_657
O6 H16 2.6346 no 1_655
O6 H75 2.6918 no 1_655
O6 H83 3.1246 no 2_766
O100 H73 3.0961 no 2_666
O100 H83 3.4844 no 2_666
O100 H89A 3.1176 no .
O100 H93A 3.3574 no .
N7 H94 2.9644 no 2_657
N9 H93A 2.8226 no .
C2 H53 3.4789 no 1_565
C2 H92 3.1784 no 2_676
C14 H93A 3.5433 no .
C14 H97B 3.5720 no .
C16 H46 3.0795 no 1_455
C16 H73 3.0375 no 2_666
C16 H83 3.0325 no 2_666
C17 H72 3.3793 no 1_565
C17 H97B 3.2618 no .
C18 H73 2.7859 no 2_666
C18 H83 3.4967 no 2_666
C18 H93A 3.5072 no .
C19 H62 3.1816 no 1_655
C20 H36 3.3952 no 1_545
C20 H65 3.0112 no 2_766
C21 H93A 2.8562 no .
C21 H97B 3.5583 no .
C23 H42 3.3778 no 2_667
C23 H50 3.1492 no 1_455
C23 H52 3.2649 no 1_455
C23 H71 3.1002 no 2_667
C24 H75 3.4677 no 1_655
C24 H83 3.1953 no 2_766
C25 H97B 2.9615 no .
C27 H73 3.4964 no 2_666
C27 H89A 3.3751 no .
C27 H93A 3.1823 no .
C27 H97B 3.2735 no .
C28 H93A 3.3768 no .
C29 H42 3.4768 no 2_667
C29 H71 3.0634 no 2_667
C30 H36 3.4441 no 1_545
C30 H84 3.3331 no 1_545
C31 H16 3.2145 no 1_655
C32 H41 3.4242 no 1_565
C32 H93A 3.2230 no .
C32 H93B 3.5808 no .
C33 H58 3.4327 no 2_767
C34 H38 3.2765 no 1_455
C36 H49 3.2082 no 2_667
C36 H93B 3.4207 no .
C37 H94 3.0584 no 2_657
C38 H34 3.5313 no 1_655
C38 H62 2.7269 no 1_655
C39 H94 3.1128 no 2_657
C40 H94 3.5398 no 2_657
C40 H97A 3.3509 no 1_545
C41 H32 3.4493 no 1_545
C41 H36 3.3175 no 1_545
C41 H65 2.9651 no 2_766
C42 H42 3.1126 no 2_767
C42 H46 3.3227 no 2_767
C42 H50 3.3469 no 2_767
C42 H58 3.5948 no 2_767
C44 H73 3.1911 no 2_666
C44 H93A 3.2844 no .
C45 H76 3.2735 no 2_657
C45 H94 3.2107 no 2_657
C46 H16 3.0376 no 1_655
C47 H76 3.2310 no 2_657
C47 H94 3.3079 no 2_657
C48 H71 2.9044 no 2_667
C49 H71 2.9389 no 2_667
C49 H85 3.2755 no 2_657
C49 H93B 3.4529 no 2_667
C50 H23 3.5778 no 1_655
C50 H42 3.0553 no 2_767
C50 H46 3.5777 no 2_767
C50 H58 2.9288 no 2_767
C50 H75 3.1423 no 1_655
C51 H85 3.3703 no 2_657
C51 H89B 3.5538 no 1_545
C52 H23 3.4265 no 1_655
C52 H75 3.4864 no 1_655
C53 H36 3.2783 no 1_545
C53 H97A 2.9980 no 1_545
C55 H38 3.2808 no 1_455
C57 H76 3.5520 no 2_557
C57 H79 3.2640 no 2_667
C57 H84 3.3902 no 2_667
C58 H23 3.1768 no 2_667
C58 H50 3.0456 no 2_767
C59 H59 3.4345 no 2_676
C59 H72 3.3289 no 1_565
C59 H97B 3.5166 no .
C60 H41 3.0725 no 1_565
C60 H63 3.2306 no 2_766
C60 H72 3.0895 no 1_565
C60 H91 3.2749 no 2_766
C61 H71 2.8096 no 2_667
C61 H85 3.5889 no 2_657
C61 H93B 3.3362 no 2_667
C61 H94 3.2859 no 2_657
C62 H38 3.1502 no 1_455
C62 H73 3.4057 no 2_666
C62 H83 3.4041 no 2_666
C63 H62 3.3538 no 1_655
C64 H73 3.3584 no 2_666
C65 H20 3.5528 no 2_766
C65 H41 3.1926 no 1_565
C65 H63 2.9911 no 2_766
C65 H72 2.8823 no 1_565
C66 H36 3.3833 no 1_545
C67 H84 3.2839 no 1_545
C68 H62 3.4728 no 1_655
C68 H75 3.3670 no 1_655
C68 H83 3.0773 no 2_766
C69 H95 3.5280 no 2_766
C70 H72 3.5174 no 1_565
C70 H97B 2.9296 no .
C72 H32 3.4085 no 1_545
C72 H36 3.2426 no 1_545
C72 H97A 3.3183 no 1_545
C72 H97B 3.3124 no 1_545
C74 H25 3.4794 no .
C74 H53 3.1223 no 1_565
C74 H59 3.2100 no 2_676
C74 H72 3.3634 no 1_565
C74 H92 3.1502 no 2_676
C75 H42 3.0001 no 2_667
C75 H50 3.0515 no 1_455
C75 H52 3.4664 no 1_455
C75 H68 3.2858 no 1_455
C75 H71 3.1521 no 2_667
C76 H57 3.4629 no 2_557
C76 H79 3.5166 no 2_667
C76 H84 3.0028 no 2_667
C77 H82 3.5861 no 2_666
C77 H95 3.5466 no 2_666
C78 H77 3.3795 no 2_666
C79 H23 2.8852 no 2_667
C79 H49 3.5924 no 2_667
C81 H73 3.5663 no 2_666
C82 H77 3.5433 no 2_666
C82 H91 3.5006 no 2_766
C83 H16 3.2747 no 2_666
C83 H62 3.2399 no 2_666
C84 H23 3.3134 no 2_667
C84 H49 2.9929 no 2_667
C85 H49 3.3865 no 2_657
C85 H61 3.5313 no 2_657
C85 H85 3.0240 no 2_657
C85 H89B 3.4755 no 1_545
C86 H77 3.4373 no 2_666
C87 H58 2.8662 no 1_455
C87 H61 3.4171 no 2_667
C87 H76 3.4425 no 1_565
C87 H79 3.4393 no 1_455
C87 H94 3.1431 no 1_565
C88 H38 3.2202 no 1_455
C88 H73 3.2404 no 2_666
C90 H25 3.2254 no .
C90 H41 3.3976 no 1_465
C90 H60 3.2744 no 1_455
C90 H83 3.5361 no 2_666
C90 H86 3.2180 no 2_666
C91 H82 3.5157 no 2_766
C92 H63 3.3500 no 2_766
C92 H72 3.0208 no 1_565
C93 H28 3.2682 no .
C93 H32 3.3000 no .
C93 H61 3.5500 no 2_667
C94 H40 3.3868 no 2_657
C94 H61 3.2242 no 2_657
C94 H84 3.2988 no 2_667
C95 H77 3.4819 no 2_666
C96 H28 3.1744 no .
C96 H58 3.4655 no 1_455
C96 H61 3.3404 no 2_667
C97 H32 3.4975 no .
C97 H53 3.2650 no 1_565
C97 H72 3.3614 no 1_565
C98 H20 3.0063 no 1_465
C98 H67 2.8825 no 1_465
C98 H92 3.3130 no 2_676
H7 H73 3.5715 no 2_666
H7 H94 3.3349 no 2_657
H9 H93A 3.0466 no .
H16 O6 2.6346 no 1_455
H16 C31 3.2145 no 1_455
H16 C46 3.0376 no 1_455
H16 C83 3.2747 no 2_666
H16 H46 2.4192 no 1_455
H16 H68 3.5772 no 1_455
H16 H73 3.3390 no 2_666
H16 H83 2.6174 no 2_666
H20 Cl10 2.9466 no 1_645
H20 C65 3.5528 no 2_766
H20 C98 3.0063 no 1_645
H20 H65 2.9597 no 2_766
H20 H92 3.1566 no 2_766
H23 C50 3.5778 no 1_455
H23 C52 3.4265 no 1_455
H23 C58 3.1768 no 2_667
H23 C79 2.8852 no 2_667
H23 C84 3.3134 no 2_667
H23 H42 3.5879 no 2_667
H23 H50 2.7430 no 1_455
H23 H52 2.5442 no 1_455
H23 H58 3.4336 no 2_667
H23 H79 2.9696 no 2_667
H25 Cl1 3.5181 no .
H25 Cl10 3.1263 no .
H25 C74 3.4794 no .
H25 C90 3.2254 no .
H25 H97B 3.3279 no .
H28 C93 3.2682 no .
H28 C96 3.1744 no .
H28 H28 3.1862 no 2_667
H28 H93A 2.7788 no .
H28 H93B 3.5080 no .
H32 C41 3.4493 no 1_565
H32 C72 3.4085 no 1_565
H32 C93 3.3000 no .
H32 C97 3.4975 no .
H32 H41 3.3527 no 1_565
H32 H72 3.2604 no 1_565
H32 H93A 2.7481 no .
H32 H93B 3.2065 no .
H32 H97A 3.5235 no .
H32 H97B 2.6989 no .
H34 O5 3.0340 no 1_455
H34 C38 3.5313 no 1_455
H34 H38 2.7219 no 1_455
H34 H52 2.9273 no 1_455
H34 H67 3.3422 no 1_455
H34 H68 3.1587 no 1_455
H36 C20 3.3952 no 1_565
H36 C30 3.4441 no 1_565
H36 C41 3.3175 no 1_565
H36 C53 3.2783 no 1_565
H36 C66 3.3833 no 1_565
H36 C72 3.2426 no 1_565
H36 H40 3.1607 no 1_565
H36 H49 3.3508 no 2_667
H36 H93B 2.9965 no .
H36 H97A 3.0725 no .
H36 H97B 3.4607 no .
H38 O3 2.5459 no 1_655
H38 C34 3.2765 no 1_655
H38 C55 3.2808 no 1_655
H38 C62 3.1502 no 1_655
H38 C88 3.2202 no 1_655
H38 H34 2.7219 no 1_655
H38 H62 2.5374 no 1_655
H40 C94 3.3868 no 2_657
H40 H36 3.1607 no 1_545
H40 H84 3.0747 no 1_545
H40 H85 3.5031 no 2_657
H40 H94 3.0641 no 2_657
H40 H97A 3.4361 no 1_545
H41 Cl1 3.3107 no 1_645
H41 Cl10 3.3584 no 1_645
H41 C32 3.4242 no 1_545
H41 C60 3.0725 no 1_545
H41 C65 3.1926 no 1_545
H41 C90 3.3976 no 1_645
H41 H32 3.3527 no 1_545
H41 H60 2.8713 no 1_545
H41 H65 3.0611 no 1_545
H41 H65 2.8746 no 2_766
H42 C23 3.3778 no 2_667
H42 C29 3.4768 no 2_667
H42 C42 3.1126 no 2_767
H42 C50 3.0553 no 2_767
H42 C75 3.0001 no 2_667
H42 H23 3.5879 no 2_667
H42 H42 2.5640 no 2_767
H42 H46 2.8946 no 2_767
H42 H50 2.4316 no 2_767
H42 H75 2.9626 no 2_667
H46 C16 3.0795 no 1_655
H46 C42 3.3227 no 2_767
H46 C50 3.5777 no 2_767
H46 H16 2.4192 no 1_655
H46 H42 2.8946 no 2_767
H46 H50 3.3512 no 2_767
H46 H75 3.1074 no 1_655
H49 C36 3.2082 no 2_667
H49 C79 3.5924 no 2_667
H49 C84 2.9929 no 2_667
H49 C85 3.3865 no 2_657
H49 H36 3.3508 no 2_667
H49 H71 3.4664 no 2_667
H49 H84 2.9811 no 2_667
H49 H85 2.5131 no 2_657
H49 H93B 3.1584 no 2_667
H49 H94 3.5841 no 2_657
H50 C23 3.1492 no 1_655
H50 C42 3.3469 no 2_767
H50 C58 3.0456 no 2_767
H50 C75 3.0515 no 1_655
H50 H23 2.7430 no 1_655
H50 H42 2.4316 no 2_767
H50 H46 3.3512 no 2_767
H50 H58 2.6169 no 2_767
H50 H75 2.5435 no 1_655
H52 C23 3.2649 no 1_655
H52 C75 3.4664 no 1_655
H52 H23 2.5442 no 1_655
H52 H34 2.9273 no 1_655
H52 H57 3.4125 no 1_655
H52 H58 3.4561 no 2_767
H52 H75 2.9573 no 1_655
H52 H79 3.3024 no 2_767
H53 C2 3.4789 no 1_545
H53 C74 3.1223 no 1_545
H53 C97 3.2650 no 1_545
H53 H97A 2.5957 no 1_545
H53 H97B 3.3926 no 1_545
H57 O5 3.3680 no 1_455
H57 C76 3.4629 no 2_557
H57 H52 3.4125 no 1_455
H57 H57 3.2966 no 2_557
H57 H76 2.6581 no 2_557
H57 H79 2.9340 no 2_667
H58 C33 3.4327 no 2_767
H58 C42 3.5948 no 2_767
H58 C50 2.9288 no 2_767
H58 C87 2.8662 no 1_655
H58 C96 3.4655 no 1_655
H58 H23 3.4336 no 2_667
H58 H50 2.6169 no 2_767
H58 H52 3.4561 no 2_767
H58 H89A 3.5897 no 1_655
H59 C59 3.4345 no 2_676
H59 C74 3.2100 no 2_676
H59 H59 2.7957 no 2_676
H60 Cl1 3.0777 no 1_655
H60 C90 3.2744 no 1_655
H60 H41 2.8713 no 1_565
H60 H63 3.5076 no 2_766
H60 H72 3.5631 no 1_565
H60 H91 2.8837 no 2_766
H61 C85 3.5313 no 2_657
H61 C87 3.4171 no 2_667
H61 C93 3.5500 no 2_667
H61 C94 3.2242 no 2_657
H61 C96 3.3404 no 2_667
H61 H71 3.2564 no 2_667
H61 H85 3.1451 no 2_657
H61 H93B 2.9034 no 2_667
H61 H94 2.5350 no 2_657
H62 C19 3.1816 no 1_455
H62 C38 2.7269 no 1_455
H62 C63 3.3538 no 1_455
H62 C68 3.4728 no 1_455
H62 C83 3.2399 no 2_666
H62 H38 2.5374 no 1_455
H62 H63 3.5926 no 1_455
H62 H68 3.3089 no 1_455
H62 H83 3.2017 no 2_666
H63 C60 3.2306 no 2_766
H63 C65 2.9911 no 2_766
H63 C92 3.3500 no 2_766
H63 H60 3.5076 no 2_766
H63 H62 3.5926 no 1_655
H63 H65 3.1521 no 2_766
H65 Cl1 3.4354 no 1_655
H65 C20 3.0112 no 2_766
H65 C41 2.9651 no 2_766
H65 H20 2.9597 no 2_766
H65 H41 3.0611 no 1_565
H65 H41 2.8746 no 2_766
H65 H63 3.1521 no 2_766
H65 H72 3.2341 no 1_565
H67 C98 2.8825 no 1_645
H67 H34 3.3422 no 1_655
H67 H84 3.4908 no 1_545
H68 O3 2.7893 no 1_655
H68 C75 3.2858 no 1_655
H68 H16 3.5772 no 1_655
H68 H34 3.1587 no 1_655
H68 H62 3.3089 no 1_655
H68 H75 2.6840 no 1_655
H68 H83 2.9131 no 2_766
H71 C23 3.1002 no 2_667
H71 C29 3.0634 no 2_667
H71 C48 2.9044 no 2_667
H71 C49 2.9389 no 2_667
H71 C61 2.8096 no 2_667
H71 C75 3.1521 no 2_667
H71 H49 3.4664 no 2_667
H71 H61 3.2564 no 2_667
H71 H93A 3.5238 no .
H71 H93B 3.2652 no .
H72 Cl1 3.3511 no 2_666
H72 C17 3.3793 no 1_545
H72 C59 3.3289 no 1_545
H72 C60 3.0895 no 1_545
H72 C65 2.8823 no 1_545
H72 C70 3.5174 no 1_545
H72 C74 3.3634 no 1_545
H72 C92 3.0208 no 1_545
H72 C97 3.3614 no 1_545
H72 H32 3.2604 no 1_545
H72 H60 3.5631 no 1_545
H72 H65 3.2341 no 1_545
H72 H92 3.4431 no 1_545
H72 H97A 3.1787 no 1_545
H72 H97B 2.8097 no 1_545
H73 O100 3.0961 no 2_666
H73 C16 3.0375 no 2_666
H73 C18 2.7859 no 2_666
H73 C27 3.4964 no 2_666
H73 C44 3.1911 no 2_666
H73 C62 3.4057 no 2_666
H73 C64 3.3584 no 2_666
H73 C81 3.5663 no 2_666
H73 C88 3.2404 no 2_666
H73 H7 3.5715 no 2_666
H73 H16 3.3390 no 2_666
H75 O6 2.6918 no 1_455
H75 C24 3.4677 no 1_455
H75 C50 3.1423 no 1_455
H75 C52 3.4864 no 1_455
H75 C68 3.3670 no 1_455
H75 H42 2.9626 no 2_667
H75 H46 3.1074 no 1_455
H75 H50 2.5435 no 1_455
H75 H52 2.9573 no 1_455
H75 H68 2.6840 no 1_455
H76 O5 2.7652 no 2_657
H76 C45 3.2735 no 2_657
H76 C47 3.2310 no 2_657
H76 C57 3.5520 no 2_557
H76 C87 3.4425 no 1_545
H76 H57 2.6581 no 2_557
H76 H79 3.4696 no 1_445
H76 H79 3.3846 no 2_667
H76 H84 3.0901 no 2_667
H77 C78 3.3795 no 2_666
H77 C82 3.5433 no 2_666
H77 C86 3.4373 no 2_666
H77 C95 3.4819 no 2_666
H77 H82 2.7449 no 2_666
H77 H95 2.6609 no 2_666
H79 C57 3.2640 no 2_667
H79 C76 3.5166 no 2_667
H79 C87 3.4393 no 1_655
H79 H23 2.9696 no 2_667
H79 H52 3.3024 no 2_767
H79 H57 2.9340 no 2_667
H79 H76 3.4696 no 1_665
H79 H76 3.3846 no 2_667
H81 Cl1 3.5318 no 2_666
H82 C77 3.5861 no 2_666
H82 C91 3.5157 no 2_766
H82 H77 2.7449 no 2_666
H82 H91 3.4454 no 2_766
H83 O6 3.1246 no 2_766
H83 O100 3.4844 no 2_666
H83 C16 3.0325 no 2_666
H83 C18 3.4967 no 2_666
H83 C24 3.1953 no 2_766
H83 C62 3.4041 no 2_666
H83 C68 3.0773 no 2_766
H83 C90 3.5361 no 2_666
H83 H16 2.6174 no 2_666
H83 H62 3.2017 no 2_666
H83 H68 2.9131 no 2_766
H84 C30 3.3331 no 1_565
H84 C57 3.3902 no 2_667
H84 C67 3.2839 no 1_565
H84 C76 3.0028 no 2_667
H84 C94 3.2988 no 2_667
H84 H40 3.0747 no 1_565
H84 H49 2.9811 no 2_667
H84 H67 3.4908 no 1_565
H84 H76 3.0901 no 2_667
H84 H85 3.5142 no 1_565
H84 H94 3.5679 no 2_667
H85 C49 3.2755 no 2_657
H85 C51 3.3703 no 2_657
H85 C61 3.5889 no 2_657
H85 C85 3.0240 no 2_657
H85 H40 3.5031 no 2_657
H85 H49 2.5131 no 2_657
H85 H61 3.1451 no 2_657
H85 H84 3.5142 no 1_545
H85 H85 2.8814 no 2_657
H85 H93B 3.4276 no 1_545
H86 Cl1 3.2087 no 2_666
H86 C90 3.2180 no 2_666
H89A Cl10 2.9500 no .
H89A O100 3.1176 no .
H89A C27 3.3751 no .
H89A H58 3.5897 no 1_455
H89B C51 3.5538 no 1_565
H89B C85 3.4755 no 1_565
H91 C60 3.2749 no 2_766
H91 C82 3.5006 no 2_766
H91 H60 2.8837 no 2_766
H91 H82 3.4454 no 2_766
H92 Cl1 3.3896 no 2_676
H92 Cl10 3.1021 no 2_676
H92 C2 3.1784 no 2_676
H92 C74 3.1502 no 2_676
H92 C98 3.3130 no 2_676
H92 H20 3.1566 no 2_766
H92 H72 3.4431 no 1_565
H93A O100 3.3574 no .
H93A N9 2.8226 no .
H93A C14 3.5433 no .
H93A C18 3.5072 no .
H93A C21 2.8562 no .
H93A C27 3.1823 no .
H93A C28 3.3768 no .
H93A C32 3.2230 no .
H93A C44 3.2844 no .
H93A H9 3.0466 no .
H93A H28 2.7788 no .
H93A H32 2.7481 no .
H93A H71 3.5238 no .
H93B C32 3.5808 no .
H93B C36 3.4207 no .
H93B C49 3.4529 no 2_667
H93B C61 3.3362 no 2_667
H93B H28 3.5080 no .
H93B H32 3.2065 no .
H93B H36 2.9965 no .
H93B H49 3.1584 no 2_667
H93B H61 2.9034 no 2_667
H93B H71 3.2652 no .
H93B H85 3.4276 no 1_565
H94 O5 3.3056 no 2_657
H94 N7 2.9644 no 2_657
H94 C37 3.0584 no 2_657
H94 C39 3.1128 no 2_657
H94 C40 3.5398 no 2_657
H94 C45 3.2107 no 2_657
H94 C47 3.3079 no 2_657
H94 C61 3.2859 no 2_657
H94 C87 3.1431 no 1_545
H94 H7 3.3349 no 2_657
H94 H40 3.0641 no 2_657
H94 H49 3.5841 no 2_657
H94 H61 2.5350 no 2_657
H94 H84 3.5679 no 2_667
H95 C69 3.5280 no 2_766
H95 C77 3.5466 no 2_666
H95 H77 2.6609 no 2_666
H97A C40 3.3509 no 1_565
H97A C53 2.9980 no 1_565
H97A C72 3.3183 no 1_565
H97A H32 3.5235 no .
H97A H36 3.0725 no .
H97A H40 3.4361 no 1_565
H97A H53 2.5957 no 1_565
H97A H72 3.1787 no 1_565
H97B C14 3.5720 no .
H97B C17 3.2618 no .
H97B C21 3.5583 no .
H97B C25 2.9615 no .
H97B C27 3.2735 no .
H97B C59 3.5166 no .
H97B C70 2.9296 no .
H97B C72 3.3124 no 1_565
H97B H25 3.3279 no .
H97B H32 2.6989 no .
H97B H36 3.4607 no .
H97B H53 3.3926 no 1_565
H97B H72 2.8097 no 1_565

loop_
_geom_hbond_atom_site_label_D
_geom_hbond_atom_site_label_H
_geom_hbond_atom_site_label_A
_geom_hbond_distance_DA
_geom_hbond_distance_DH
_geom_hbond_distance_HA
_geom_hbond_angle_DHA
_geom_hbond_publ_flag
N7 H7 N8 2.790(8) 0.880 2.458 102.9 no
N9 H9 N4 2.764(6) 0.880 2.434 102.7 no

loop_
_geom_torsion_atom_site_label_1
_geom_torsion_atom_site_label_2
_geom_torsion_atom_site_label_3
_geom_torsion_atom_site_label_4
_geom_torsion
_geom_torsion_publ_flag
C55 O3 C88 C62 153.1(6) no
C55 O3 C88 C64 -31.8(9) no
C88 O3 C55 C12 28.2(9) no
C88 O3 C55 C34 -153.5(6) no
C45 O5 C47 C39 -6.1(6) no
C45 O5 C47 C67 174.5(4) no
C47 O5 C45 C37 3.7(6) no
C47 O5 C45 C52 -176.0(4) no
C24 O6 C31 C13 -2.5(6) no
C24 O6 C31 C46 177.4(4) no
C31 O6 C24 C43 8.3(6) no
C31 O6 C24 C68 -173.9(4) no
C18 O100 C27 C21 -15.5(9) no
C18 O100 C27 C25 168.4(5) no
C27 O100 C18 C16 -166.8(5) no
C27 O100 C18 C44 12.9(8) no
C13 N4 C14 C17 87.0(6) no
C13 N4 C14 C21 -89.1(7) no
C14 N4 C13 C31 172.3(4) no
C14 N4 C13 C32 -9.2(7) no
C13 N4 C43 C24 -1.0(6) no
C13 N4 C43 C82 175.4(4) no
C43 N4 C13 C31 6.4(7) no
C43 N4 C13 C32 -175.2(4) no
C14 N4 C43 C24 -167.2(4) no
C14 N4 C43 C82 9.1(6) no
C43 N4 C14 C17 -106.7(6) no
C43 N4 C14 C21 77.2(6) no
C37 N7 C39 C15 -178.7(4) no
C37 N7 C39 C47 1.2(6) no
C39 N7 C37 C11 176.5(4) no
C39 N7 C37 C45 -3.5(6) no
C12 N8 C15 C39 -91.0(6) no
C12 N8 C15 C66 88.3(6) no
C15 N8 C12 C40 -3.9(10) no
C15 N8 C12 C55 177.9(5) no
C12 N8 C64 C81 -160.5(6) no
C12 N8 C64 C88 17.5(9) no
C64 N8 C12 C40 157.2(6) no
C64 N8 C12 C55 -20.9(9) no
C15 N8 C64 C81 0.4(10) no
C15 N8 C64 C88 178.3(6) no
C64 N8 C15 C39 107.9(6) no
C64 N8 C15 C66 -72.8(7) no
C21 N9 C44 C18 -11.8(8) no
C21 N9 C44 C22 169.4(5) no
C44 N9 C21 C14 -167.9(5) no
C44 N9 C21 C27 9.2(9) no
C98 C2 C74 C97 -72(2) no
C22 C11 C37 N7 -5.2(6) no
C22 C11 C37 C45 174.8(4) no
C37 C11 C22 C44 -107.7(6) no
C37 C11 C22 C48 67.9(6) no
C22 C11 C56 C28 4.7(7) no
C22 C11 C56 C33 -175.0(4) no
C56 C11 C22 C44 66.9(7) no
C56 C11 C22 C48 -117.5(6) no
C37 C11 C56 C28 179.3(4) no
C37 C11 C56 C33 -0.5(6) no
C56 C11 C37 N7 -180.0(4) no
C56 C11 C37 C45 0.0(6) no
N8 C12 C40 C51 -179.1(6) no
N8 C12 C55 O3 -2.3(10) no
N8 C12 C55 C34 179.5(6) no
C40 C12 C55 O3 179.4(6) no
C40 C12 C55 C34 1.2(10) no
C55 C12 C40 C51 -1.0(10) no
N4 C13 C31 O6 -4.7(7) no
N4 C13 C31 C46 175.4(4) no
N4 C13 C32 C26 -175.4(4) no
C31 C13 C32 C26 3.1(7) no
C32 C13 C31 O6 176.8(4) no
C32 C13 C31 C46 -3.1(7) no
N4 C14 C17 C60 3.3(10) no
N4 C14 C17 C70 -178.6(5) no
N4 C14 C21 N9 -3.3(9) no
N4 C14 C21 C27 179.6(5) no
C17 C14 C21 N9 -179.4(6) no
C17 C14 C21 C27 3.5(10) no
C21 C14 C17 C60 179.2(6) no
C21 C14 C17 C70 -2.7(10) no
N8 C15 C39 N7 -3.0(7) no
N8 C15 C39 C47 177.1(4) no
N8 C15 C66 C30 179.4(4) no
N8 C15 C66 C53 0.3(7) no
C39 C15 C66 C30 -1.3(7) no
C39 C15 C66 C53 179.6(4) no
C66 C15 C39 N7 177.6(4) no
C66 C15 C39 C47 -2.2(7) no
C18 C16 C29 C48 1.3(9) no
C18 C16 C29 C75 -179.9(6) no
C29 C16 C18 O100 179.4(5) no
C29 C16 C18 C44 -0.3(9) no
C14 C17 C60 C65 -179.6(6) no
C14 C17 C70 C25 0.4(9) no
C14 C17 C70 C59 -179.5(6) no
C60 C17 C70 C25 178.6(6) no
C60 C17 C70 C59 -1.4(9) no
C70 C17 C60 C65 2.4(10) no
O100 C18 C44 N9 0.7(9) no
O100 C18 C44 C22 179.5(5) no
C16 C18 C44 N9 -179.7(6) no
C16 C18 C44 C22 -0.9(10) no
C38 C19 C68 C24 179.2(5) no
C68 C19 C38 C63 -177.0(5) no
C38 C19 C69 C82 179.6(4) no
C38 C19 C69 C95 0.6(7) no
C69 C19 C38 C63 0.6(7) no
C68 C19 C69 C82 -2.7(7) no
C68 C19 C69 C95 178.3(4) no
C69 C19 C68 C24 1.7(7) no
C30 C20 C41 C72 -1.0(7) no
C41 C20 C30 C66 -0.0(7) no
C41 C20 C30 C67 177.1(4) no
N9 C21 C27 O100 4.7(9) no
N9 C21 C27 C25 -179.2(6) no
C14 C21 C27 O100 -178.1(6) no
C14 C21 C27 C25 -2.0(10) no
C11 C22 C44 N9 -4.6(9) no
C11 C22 C44 C18 176.7(5) no
C11 C22 C48 C29 -175.5(5) no
C11 C22 C48 C61 6.3(9) no
C44 C22 C48 C29 0.1(9) no
C44 C22 C48 C61 -178.0(5) no
C48 C22 C44 N9 179.7(5) no
C48 C22 C44 C18 0.9(9) no
C49 C23 C75 C29 0.4(10) no
C75 C23 C49 C61 0.4(10) no
O6 C24 C43 N4 -6.6(7) no
O6 C24 C43 C82 177.0(4) no
O6 C24 C68 C19 -177.8(4) no
C43 C24 C68 C19 0.1(7) no
C68 C24 C43 N4 175.7(4) no
C68 C24 C43 C82 -0.7(7) no
C27 C25 C70 C17 1.0(10) no
C27 C25 C70 C59 -179.0(6) no
C70 C25 C27 O100 175.8(6) no
C70 C25 C27 C21 -0.3(10) no
C32 C26 C35 C46 -3.1(7) no
C32 C26 C35 C58 173.3(4) no
C35 C26 C32 C13 0.0(7) no
C32 C26 C36 C84 -175.5(5) no
C36 C26 C32 C13 178.4(5) no
C35 C26 C36 C84 2.9(7) no
C36 C26 C35 C46 178.5(4) no
C36 C26 C35 C58 -5.1(7) no
C56 C28 C71 C42 -1.2(7) no
C71 C28 C56 C11 -179.4(4) no
C71 C28 C56 C33 0.4(7) no
C16 C29 C48 C22 -1.2(9) no
C16 C29 C48 C61 177.0(5) no
C16 C29 C75 C23 -178.5(6) no
C48 C29 C75 C23 0.3(9) no
C75 C29 C48 C22 179.9(5) no
C75 C29 C48 C61 -1.8(9) no
C20 C30 C66 C15 -178.7(4) no
C20 C30 C66 C53 0.5(7) no
C20 C30 C67 C47 179.4(4) no
C66 C30 C67 C47 -3.5(7) no
C67 C30 C66 C15 4.1(7) no
C67 C30 C66 C53 -176.7(4) no
O6 C31 C46 C35 -179.8(4) no
C13 C31 C46 C35 0.1(8) no
C50 C33 C52 C45 -179.9(4) no
C52 C33 C50 C42 179.1(4) no
C50 C33 C56 C11 -179.3(4) no
C50 C33 C56 C28 1.0(6) no
C56 C33 C50 C42 -1.5(7) no
C52 C33 C56 C11 0.1(6) no
C52 C33 C56 C28 -179.7(4) no
C56 C33 C52 C45 0.7(7) no
C54 C34 C55 O3 -179.0(6) no
C54 C34 C55 C12 -0.7(10) no
C55 C34 C54 C51 0.1(10) no
C55 C34 C54 C57 -179.3(6) no
C26 C35 C46 C31 3.0(7) no
C26 C35 C58 C79 3.4(7) no
C46 C35 C58 C79 179.6(4) no
C58 C35 C46 C31 -173.3(5) no
C26 C36 C84 C79 1.0(8) no
N7 C37 C45 O5 1.0(6) no
N7 C37 C45 C52 -179.2(4) no
C11 C37 C45 O5 -179.0(4) no
C11 C37 C45 C52 0.8(7) no
C19 C38 C63 C91 -0.2(8) no
N7 C39 C47 O5 3.7(7) no
N7 C39 C47 C67 -176.9(4) no
C15 C39 C47 O5 -176.4(4) no
C15 C39 C47 C67 2.9(7) no
C12 C40 C51 C54 0.4(10) no
C12 C40 C51 C85 178.8(6) no
C20 C41 C72 C53 1.6(7) no
C50 C42 C71 C28 0.6(7) no
C71 C42 C50 C33 0.8(7) no
N4 C43 C82 C69 -176.7(4) no
C24 C43 C82 C69 -0.4(8) no
O5 C45 C52 C33 178.6(4) no
C37 C45 C52 C33 -1.2(7) no
O5 C47 C67 C30 179.3(4) no
C39 C47 C67 C30 -0.1(7) no
C22 C48 C61 C49 -179.1(6) no
C29 C48 C61 C49 2.7(9) no
C23 C49 C61 C48 -2.0(10) no
C40 C51 C54 C34 0.1(10) no
C40 C51 C54 C57 179.5(6) no
C40 C51 C85 C94 -179.5(6) no
C54 C51 C85 C94 -1.0(11) no
C85 C51 C54 C34 -178.3(6) no
C85 C51 C54 C57 1.0(10) no
C66 C53 C72 C41 -1.1(7) no
C72 C53 C66 C15 179.2(4) no
C72 C53 C66 C30 0.1(7) no
C34 C54 C57 C76 179.1(6) no
C51 C54 C57 C76 -0.2(11) no
C54 C57 C76 C94 -0.6(11) no
C35 C58 C79 C84 0.6(8) no
C70 C59 C92 C65 0.8(10) no
C92 C59 C70 C17 -0.2(10) no
C92 C59 C70 C25 179.9(6) no
C17 C60 C65 C92 -1.8(11) no
C80 C62 C88 O3 174.1(6) no
C80 C62 C88 C64 -0.8(11) no
C88 C62 C80 C77 -175.6(7) no
C88 C62 C80 C78 -4.2(10) no
C38 C63 C91 C95 -1.5(9) no
N8 C64 C81 C78 179.4(6) no
N8 C64 C88 O3 9.3(10) no
N8 C64 C88 C62 -175.8(6) no
C81 C64 C88 O3 -172.6(6) no
C81 C64 C88 C62 2.3(11) no
C88 C64 C81 C78 1.4(11) no
C60 C65 C92 C59 0.2(11) no
C19 C69 C82 C43 2.1(8) no
C19 C69 C95 C91 -2.3(9) no
C82 C69 C95 C91 178.7(5) no
C95 C69 C82 C43 -178.9(5) no
C77 C73 C83 C86 -2.9(12) no
C83 C73 C77 C80 2.3(12) no
C2 C74 C97 C89 63.3(18) no
C57 C76 C94 C85 0.6(12) no
C73 C77 C80 C62 172.1(7) no
C73 C77 C80 C78 1.0(11) no
C80 C78 C81 C64 -6.6(11) no
C81 C78 C80 C62 7.9(10) no
C81 C78 C80 C77 179.2(6) no
C80 C78 C86 C83 3.2(11) no
C86 C78 C80 C62 -175.0(6) no
C86 C78 C80 C77 -3.7(10) no
C81 C78 C86 C83 -179.7(7) no
C86 C78 C81 C64 176.5(6) no
C58 C79 C84 C36 -2.8(8) no
C73 C83 C86 C78 0.0(11) no
C51 C85 C94 C76 0.3(12) no
C93 C89 C97 C74 159.9(12) no
C97 C89 C93 C96 -173.3(10) no
C63 C91 C95 C69 2.7(10) no
C89 C93 C96 C87 -45.5(7) no
